data_7054585
loop_
_publ_author_name
'Gattuso, Giuseppe'
'Notti, Anna'
'Parisi, Melchiorre F.'
'Pisagatti, Ilenia'
'Marcos, Paula Maria'
'Ascenso, Jos\'e Ros\'ario'
'Brancatelli, Giovanna'
'Geremia, Silvano'

_publ_section_title
;
 Selective recognition of biogenic amine hydrochlorides by heteroditopic
 dihomooxacalix[4]arenes
;
_journal_issue 2
_journal_name_full 'New J. Chem.'
_journal_page_first 817
_journal_paper_doi 10.1039/C4NJ01423E
_journal_volume 39
_journal_year 2015
_chemical_formula_sum 'C150.6 H206.4 N8 O14.6'
_chemical_formula_weight 2362.72
_space_group_IT_number 2
_symmetry_cell_setting triclinic
_symmetry_Int_Tables_number 2
_symmetry_space_group_name_Hall '-P 1'
_symmetry_space_group_name_H-M 'P -1'
_atom_sites_solution_hydrogens geom
_audit_block_doi 10.5517/cc12w919
_audit_creation_date 2014-11-27T13:41:31-00:00
_audit_creation_method 'WinGX routine CIF_UPDATE'
_audit_update_record
;
2014-11-27 deposited with the CCDC.
2014-12-08 downloaded from the CCDC.
;
_cell_angle_alpha 70.56(3)
_cell_angle_beta 86.08(3)
_cell_angle_gamma 87.57(4)
_cell_formula_units_Z 2
_cell_length_a 15.65(1)
_cell_length_b 17.82(1)
_cell_length_c 26.44(2)
_cell_measurement_reflns_used 13719
_cell_measurement_temperature 100(2)
_cell_measurement_theta_max 20.457
_cell_measurement_theta_min 0.806
_cell_volume 6936(8)
_computing_data_collection 'Elettra XRD1 Data Collection SW'
_computing_molecular_graphics Pymol
_computing_publication_material 'SHELXL-2013 (Sheldrick, 2013)'
_computing_structure_refinement 'SHELXL-2013 (Sheldrick, 2013)'
_computing_structure_solution 'SIR2011, updated version of SIR2008 (Burla et al., 2007)'
_diffrn_ambient_temperature 100(2)
_diffrn_measured_fraction_theta_full 0.941
_diffrn_measured_fraction_theta_max 0.947
_diffrn_measurement_device_type 'Dectris Pilatus 2M'
_diffrn_measurement_method 'CCD rotation images, thick slices'
_diffrn_radiation_monochromator Si111
_diffrn_radiation_source 'Elettra Synchrotron, Trieste (Italy)'
_diffrn_radiation_wavelength 0.7
_diffrn_reflns_Laue_measured_fraction_full 0.941
_diffrn_reflns_Laue_measured_fraction_max 0.947
_diffrn_reflns_number 13719
_diffrn_reflns_point_group_measured_fraction_full 0.941
_diffrn_reflns_point_group_measured_fraction_max 0.947
_diffrn_reflns_theta_full 20.5
_diffrn_reflns_theta_max 20.457
_diffrn_reflns_theta_min 0.806
_exptl_absorpt_coefficient_mu 0.043
_exptl_absorpt_correction_type none
_exptl_crystal_colour colorless
_exptl_crystal_density_diffrn 1.132
_exptl_crystal_description block
_exptl_crystal_F_000 2565.6
_exptl_crystal_size_max 0.12
_exptl_crystal_size_mid 0.09
_exptl_crystal_size_min 0.01
_refine_diff_density_max 0.449
_refine_diff_density_min -0.325
_refine_diff_density_rms 0.06
_refine_ls_extinction_coef 0.0188(13)
_refine_ls_extinction_expression Fc^*^=kFc[1+0.001xFc^2^\l^3^/sin(2\q)]^-1/4^
_refine_ls_extinction_method SHELXL
_refine_ls_goodness_of_fit_ref 1.054
_refine_ls_hydrogen_treatment constr
_refine_ls_matrix_type full
_refine_ls_number_parameters 1490
_refine_ls_number_reflns 13714
_refine_ls_number_restraints 158
_refine_ls_restrained_S_all 1.069
_refine_ls_R_factor_all 0.1594
_refine_ls_R_factor_gt 0.1288
_refine_ls_shift/su_max 0.05
_refine_ls_shift/su_mean 0.004
_refine_ls_structure_factor_coef Fsqd
_refine_ls_weighting_details 'w=1/[\s^2^(Fo^2^)+(0.1525P)^2^+13.9040P] where P=(Fo^2^+2Fc^2^)/3'
_refine_ls_weighting_scheme calc
_refine_ls_wR_factor_gt 0.3366
_refine_ls_wR_factor_ref 0.3641
_reflns_number_gt 9419
_reflns_number_total 13714
_reflns_threshold_expression 'I > 2\s(I)'
_cod_data_source_file c4nj01423e2.cif
_cod_data_source_block PM2
_cod_depositor_comments 'Adding full bibliography for 7054585.cif.'
_cod_original_cell_volume 6934(8)
_cod_original_formula_sum 'C150.60 H206.40 N8 O14.60'
_cod_database_code 7054585
_shelx_estimated_absorpt_t_min 0.995
_shelx_estimated_absorpt_t_max 1

loop_
_symmetry_equiv_pos_as_xyz
'x, y, z'
'-x, -y, -z'

loop_
_atom_site_label
_atom_site_type_symbol
_atom_site_fract_x
_atom_site_fract_y
_atom_site_fract_z
_atom_site_U_iso_or_equiv
_atom_site_adp_type
_atom_site_occupancy
_atom_site_calc_flag
_atom_site_disorder_assembly
_atom_site_disorder_group
C1ME C 0.3003(11) 0.2029(9) 0.4111(6) 0.125(5) Uani 0.6 d . .
H1M1 H 0.3266 0.182 0.4457 0.187 Uiso 0.6 calc . .
H1M2 H 0.3446 0.2096 0.3819 0.187 Uiso 0.6 calc . .
H1M3 H 0.2577 0.1655 0.4089 0.187 Uiso 0.6 calc . .
O1ME O 0.2616(9) 0.2741(7) 0.4063(6) 0.153(4) Uani 0.6 d . .
H1ME H 0.2553 0.2795 0.4367 0.23 Uiso 0.6 calc . .
C1A C 0.9841(7) -0.1147(6) 0.1928(4) 0.111(3) Uani 1 d . .
C1B C 0.9077(6) -0.1085(5) 0.2194(3) 0.105(3) Uani 1 d . .
H1B1 H 0.8606 -0.1385 0.2164 0.126 Uiso 0.5 calc A 1
H1B2 H 0.8606 -0.1385 0.2164 0.126 Uiso 0.5 calc B 2
C1C C 0.8967(6) -0.0590(5) 0.2514(3) 0.098(2) Uani 1 d . .
C1D C 0.9661(6) -0.0141(6) 0.2545(4) 0.104(3) Uani 1 d . .
C1E C 1.0408(6) -0.0142(6) 0.2258(4) 0.116(3) Uani 1 d . .
C1F C 1.0508(7) -0.0674(7) 0.1951(4) 0.120(3) Uani 1 d . .
H1F H 1.104 -0.0702 0.1762 0.145 Uiso 1 calc . .
O1G O 0.9536(4) 0.0342(4) 0.2857(3) 0.128(2) Uani 1 d . .
C1H C 1.0011(9) 0.0124(10) 0.3319(6) 0.184(6) Uani 1 d . .
H1H1 H 1.0199 0.061 0.3379 0.221 Uiso 1 calc . .
H1H2 H 1.0529 -0.0184 0.3264 0.221 Uiso 1 calc . .
C1I C 0.9490(8) -0.0366(9) 0.3804(5) 0.175(5) Uani 1 d . .
H1I1 H 0.9391 -0.0891 0.3769 0.21 Uiso 0.35 calc C 1
H1I2 H 0.8924 -0.0099 0.3818 0.21 Uiso 0.35 calc C 1
H1I3 H 0.9391 -0.0891 0.3769 0.21 Uiso 0.65 calc D 2
H1I4 H 0.8924 -0.0099 0.3818 0.21 Uiso 0.65 calc D 2
C1L C 0.9927(7) -0.0495(9) 0.4344(5) 0.162(5) Uani 1 d . .
H1L1 H 1.0527 -0.0683 0.4315 0.195 Uiso 1 calc E 1
H1L2 H 0.9933 0.0014 0.4418 0.195 Uiso 1 calc E 1
C1MA C 0.9442(12) -0.1095(16) 0.4791(13) 0.188(18) Uiso 0.65 d F 1
H1M1 H 0.9493 -0.1617 0.4732 0.226 Uiso 0.65 calc F 1
H1M2 H 0.9702 -0.1155 0.5134 0.226 Uiso 0.65 calc F 1
C1MB C 0.9428(10) -0.1106(13) 0.4758(11) 0.066(10) Uiso 0.35 d F 2
H1M3 H 0.9703 -0.1232 0.5104 0.08 Uiso 0.35 calc F 2
H1M4 H 0.9445 -0.1597 0.466 0.08 Uiso 0.35 calc F 2
N1N N 0.8525(5) -0.0875(4) 0.4834(3) 0.119(2) Uani 1 d . .
H1N H 0.8379 -0.0555 0.5019 0.143 Uiso 1 calc F 1
C1O C 0.7897(7) -0.1131(5) 0.4610(4) 0.115(3) Uani 1 d . .
O1PA O 0.7928(9) -0.1834(6) 0.4614(6) 0.091(4) Uiso 0.4 d G 1
O1PB O 0.8055(6) -0.1593(5) 0.4331(4) 0.090(3) Uiso 0.6 d G 2
N1Q N 0.7160(5) -0.0738(4) 0.4602(3) 0.102(2) Uani 1 d . .
H1Q H 0.7154 -0.034 0.473 0.122 Uiso 1 calc . .
C1R C 0.6370(6) -0.0882(4) 0.4409(3) 0.095(2) Uani 1 d . .
C1S C 0.6355(6) -0.1141(4) 0.3964(3) 0.093(2) Uani 1 d . .
H1S H 0.6873 -0.1249 0.3789 0.112 Uiso 1 calc . .
C1T C 0.5570(6) -0.1238(5) 0.3784(4) 0.101(3) Uani 1 d . .
H1T H 0.5551 -0.1435 0.3493 0.121 Uiso 1 calc . .
C1U C 0.4811(6) -0.1053(6) 0.4024(4) 0.115(3) Uani 1 d . .
H1U H 0.4277 -0.1103 0.3889 0.137 Uiso 1 calc . .
C1V C 0.4838(7) -0.0796(7) 0.4456(4) 0.128(3) Uani 1 d . .
H1V H 0.4319 -0.0678 0.4624 0.154 Uiso 1 calc . .
C1W C 0.5602(7) -0.0708(5) 0.4647(4) 0.109(3) Uani 1 d . .
H1W H 0.5609 -0.0526 0.4946 0.131 Uiso 1 calc . .
C1J C 0.9963(7) -0.1714(6) 0.1595(4) 0.137(4) Uani 1 d . .
C1KA C 1.0312(14) -0.1171(12) 0.1020(6) 0.157(8) Uiso 0.6 d H 1
H1K1 H 0.9876 -0.0768 0.0857 0.235 Uiso 0.6 calc H 1
H1K2 H 1.0446 -0.15 0.0792 0.235 Uiso 0.6 calc H 1
H1K3 H 1.0832 -0.0907 0.1054 0.235 Uiso 0.6 calc H 1
C1YA C 1.0588(11) -0.2371(11) 0.1812(10) 0.218(14) Uiso 0.6 d H 1
H1Y1 H 1.1125 -0.2153 0.1867 0.327 Uiso 0.6 calc H 1
H1Y2 H 1.0698 -0.2661 0.1557 0.327 Uiso 0.6 calc H 1
H1Y3 H 1.0356 -0.2735 0.2155 0.327 Uiso 0.6 calc H 1
C1KB C 1.0573(11) -0.1486(16) 0.1100(7) 0.130(10) Uiso 0.4 d H 2
H1K4 H 1.1164 -0.1605 0.1209 0.194 Uiso 0.4 calc H 2
H1K5 H 1.0508 -0.0915 0.0905 0.194 Uiso 0.4 calc H 2
H1K6 H 1.0442 -0.1789 0.0868 0.194 Uiso 0.4 calc H 2
C1YB C 1.0350(13) -0.2477(10) 0.2018(9) 0.138(10) Uiso 0.4 d H 2
H1Y4 H 0.9949 -0.2662 0.2333 0.206 Uiso 0.4 calc H 2
H1Y5 H 1.0895 -0.2347 0.2127 0.206 Uiso 0.4 calc H 2
H1Y6 H 1.0447 -0.2897 0.1856 0.206 Uiso 0.4 calc H 2
C1X C 0.9113(6) -0.1986(7) 0.1470(5) 0.151(4) Uani 1 d . .
H1X1 H 0.8676 -0.1983 0.1753 0.226 Uiso 0.5 calc . .
H1X2 H 0.9185 -0.2525 0.1453 0.226 Uiso 0.5 calc . .
H1X3 H 0.8934 -0.1623 0.1124 0.226 Uiso 0.5 calc . .
H1X4 H 0.9187 -0.2104 0.1133 0.226 Uiso 0.5 calc . .
H1X5 H 0.8678 -0.1562 0.1434 0.226 Uiso 0.5 calc . .
H1X6 H 0.893 -0.2465 0.1763 0.226 Uiso 0.5 calc . .
C1Z C 1.1101(6) 0.0461(7) 0.2205(5) 0.133(4) Uani 1 d . .
H1Z1 H 1.112 0.0564 0.255 0.159 Uiso 1 calc . .
H1Z2 H 1.1665 0.0236 0.213 0.159 Uiso 1 calc . .
C2A C 1.0882(7) 0.1987(8) 0.0810(5) 0.125(3) Uani 1 d . .
C2B C 1.1087(7) 0.1304(8) 0.1237(5) 0.130(4) Uani 1 d . .
H2B1 H 1.1346 0.0864 0.1155 0.156 Uiso 0.5 calc I 1
H2B2 H 1.1346 0.0864 0.1155 0.156 Uiso 0.5 calc J 2
C2C C 1.0935(6) 0.1236(7) 0.1761(5) 0.120(3) Uani 1 d . .
C2D C 1.0562(6) 0.1916(8) 0.1885(4) 0.111(3) Uani 1 d . .
C2E C 1.0297(7) 0.2586(7) 0.1468(4) 0.112(3) Uani 1 d . .
C2F C 1.0475(6) 0.2592(6) 0.0948(4) 0.116(3) Uani 1 d . .
H2F H 1.0303 0.305 0.0664 0.139 Uiso 1 calc . .
O2G O 1.0452(4) 0.1883(4) 0.2420(3) 0.1197(19) Uani 1 d . .
C2H C 1.1185(7) 0.2223(9) 0.2572(6) 0.179(6) Uani 1 d . .
H2H1 H 1.1244 0.2788 0.2345 0.215 Uiso 1 calc . .
H2H2 H 1.1717 0.193 0.252 0.215 Uiso 1 calc . .
C2I C 1.1040(9) 0.2159(8) 0.3155(5) 0.171(5) Uani 1 d . .
H2I1 H 1.0962 0.1592 0.3371 0.205 Uiso 0.75 calc K 1
H2I2 H 1.1561 0.2338 0.327 0.205 Uiso 0.75 calc K 1
H2I3 H 1.0406 0.215 0.3189 0.205 Uiso 0.25 calc L 2
H2I4 H 1.1219 0.1597 0.3328 0.205 Uiso 0.25 calc L 2
C2LA C 1.0349(10) 0.2590(9) 0.3266(5) 0.124(4) Uiso 0.75 d M 1
H2L1 H 0.9817 0.2439 0.3145 0.149 Uiso 0.75 calc M 1
H2L2 H 1.0434 0.3168 0.3088 0.149 Uiso 0.75 calc M 1
C2LB C 1.120(2) 0.248(4) 0.358(2) 0.19(2) Uiso 0.25 d M 2
H2L3 H 1.1361 0.3046 0.343 0.227 Uiso 0.25 calc M 2
H2L4 H 1.1655 0.2169 0.3808 0.227 Uiso 0.25 calc M 2
C2MA C 1.0308(10) 0.2372(10) 0.3883(5) 0.206(6) Uani 1 d . .
H2M1 H 1.0335 0.1792 0.405 0.309 Uiso 0.25 calc M 1
H2M2 H 0.9771 0.258 0.4003 0.309 Uiso 0.25 calc M 1
H2M3 H 1.0793 0.2606 0.3989 0.309 Uiso 0.25 calc M 1
H2M4 H 1.0312 0.2589 0.4179 0.309 Uiso 0.75 calc M 2
H2M5 H 1.0177 0.1804 0.4028 0.309 Uiso 0.75 calc M 2
H2M6 H 0.9872 0.2655 0.3636 0.309 Uiso 0.75 calc M 2
C2NA C 1.1269(14) 0.1911(12) 0.0289(6) 0.118(8) Uiso 0.5 d N 1
C2PA C 1.0905(16) 0.1205(11) 0.0151(11) 0.140(9) Uiso 0.5 d N 1
H2P1 H 1.0972 0.1313 -0.0238 0.211 Uiso 0.5 calc N 1
H2P2 H 1.0296 0.1146 0.0267 0.211 Uiso 0.5 calc N 1
H2P3 H 1.1219 0.0713 0.0336 0.211 Uiso 0.5 calc N 1
C2QA C 1.0867(17) 0.2658(11) -0.0120(10) 0.146(8) Uiso 0.5 d N 1
H2Q1 H 1.1124 0.2727 -0.0481 0.219 Uiso 0.5 calc N 1
H2Q2 H 1.0975 0.3129 -0.0023 0.219 Uiso 0.5 calc N 1
H2Q3 H 1.0248 0.2592 -0.0116 0.219 Uiso 0.5 calc N 1
C2RA C 1.2149(14) 0.2016(15) 0.0212(10) 0.159(8) Uiso 0.5 d N 1
H2R1 H 1.2378 0.1786 -0.006 0.239 Uiso 0.5 calc N 1
H2R2 H 1.242 0.1749 0.0551 0.239 Uiso 0.5 calc N 1
H2R3 H 1.227 0.2585 0.009 0.239 Uiso 0.5 calc N 1
C2NB C 1.1000(11) 0.2157(11) 0.0186(6) 0.087(5) Uiso 0.5 d N 2
C2PB C 1.1237(17) 0.1329(11) 0.0129(13) 0.163(12) Uiso 0.5 d N 2
H2P4 H 1.1199 0.0918 0.0484 0.244 Uiso 0.5 calc N 2
H2P5 H 1.1822 0.1338 -0.003 0.244 Uiso 0.5 calc N 2
H2P6 H 1.0838 0.1212 -0.0104 0.244 Uiso 0.5 calc N 2
C2QB C 1.0356(12) 0.2607(11) -0.0168(8) 0.116(6) Uiso 0.5 d N 2
H2Q4 H 0.9839 0.2289 -0.011 0.174 Uiso 0.5 calc N 2
H2Q5 H 1.0577 0.2734 -0.0542 0.174 Uiso 0.5 calc N 2
H2Q6 H 1.0215 0.31 -0.0091 0.174 Uiso 0.5 calc N 2
C2RB C 1.1856(12) 0.2619(14) 0.0035(11) 0.183(10) Uiso 0.5 d N 2
H2R4 H 1.1845 0.3029 0.0207 0.274 Uiso 0.5 calc N 2
H2R5 H 1.1923 0.287 -0.0356 0.274 Uiso 0.5 calc N 2
H2R6 H 1.2337 0.2247 0.016 0.274 Uiso 0.5 calc N 2
C2Z C 0.9831(7) 0.3263(5) 0.1588(4) 0.110(3) Uani 1 d . .
H2Z1 H 1.0188 0.3742 0.1451 0.132 Uiso 0.4 calc O 1
H2Z2 H 0.9741 0.313 0.1982 0.132 Uiso 0.4 calc O 1
H2Z3 H 1.0188 0.3742 0.1451 0.132 Uiso 0.6 calc P 2
H2Z4 H 0.9741 0.313 0.1982 0.132 Uiso 0.6 calc P 2
C3A C 0.8119(7) 0.4145(5) 0.0551(4) 0.106(3) Uani 1 d . .
C3B C 0.8880(7) 0.4016(5) 0.0819(4) 0.109(3) Uani 1 d . .
H3B H 0.9363 0.4323 0.0647 0.131 Uiso 1 calc . .
C3C C 0.8958(7) 0.3449(6) 0.1332(4) 0.106(3) Uani 1 d . .
C3D C 0.8243(8) 0.2988(6) 0.1576(4) 0.111(3) Uani 1 d . .
C3E C 0.7484(7) 0.3113(6) 0.1318(5) 0.108(3) Uani 1 d . .
C3F C 0.7450(7) 0.3665(6) 0.0818(5) 0.112(3) Uani 1 d . .
H3F H 0.693 0.3724 0.0642 0.134 Uiso 1 calc . .
O3G O 0.8334(4) 0.2400(3) 0.2068(2) 0.113(2) Uani 1 d . .
C3HA C 0.8359(17) 0.2526(14) 0.2606(9) 0.097(7) Uiso 0.4 d Q 1
H3H1 H 0.8858 0.2859 0.2589 0.116 Uiso 0.4 calc Q 1
H3H2 H 0.7838 0.2835 0.2655 0.116 Uiso 0.4 calc Q 1
C3IA C 0.8411(17) 0.1823(13) 0.3081(9) 0.091(7) Uiso 0.4 d Q 1
H3I1 H 0.8968 0.1538 0.308 0.109 Uiso 0.4 calc Q 1
H3I2 H 0.7943 0.1453 0.3105 0.109 Uiso 0.4 calc Q 1
C3LA C 0.832(2) 0.2152(13) 0.3523(8) 0.125(10) Uiso 0.4 d Q 1
H3L1 H 0.7862 0.2567 0.3459 0.15 Uiso 0.4 calc Q 1
H3L2 H 0.8865 0.2391 0.3559 0.15 Uiso 0.4 calc Q 1
C3HB C 0.8001(10) 0.2714(8) 0.2478(5) 0.076(4) Uiso 0.6 d Q 2
H3H3 H 0.7399 0.2901 0.2423 0.091 Uiso 0.6 calc Q 2
H3H4 H 0.835 0.3159 0.2488 0.091 Uiso 0.6 calc Q 2
C3IB C 0.8070(9) 0.2003(8) 0.2985(5) 0.074(4) Uiso 0.6 d Q 2
H3I3 H 0.8649 0.1758 0.2981 0.089 Uiso 0.6 calc Q 2
H3I4 H 0.765 0.1604 0.2982 0.089 Uiso 0.6 calc Q 2
C3LB C 0.7910(10) 0.2203(7) 0.3516(4) 0.078(4) Uiso 0.6 d Q 2
H3L3 H 0.828 0.2646 0.3503 0.093 Uiso 0.6 calc Q 2
H3L4 H 0.7306 0.2378 0.3547 0.093 Uiso 0.6 calc Q 2
C3M C 0.8102(8) 0.1473(6) 0.4012(4) 0.145(4) Uani 1 d . .
H3M1 H 0.7557 0.125 0.3964 0.174 Uiso 0.4 calc Q 1
H3M2 H 0.8552 0.1054 0.4051 0.174 Uiso 0.4 calc Q 1
H3M3 H 0.7704 0.1043 0.4038 0.174 Uiso 0.6 calc Q 2
H3M4 H 0.8693 0.1275 0.3967 0.174 Uiso 0.6 calc Q 2
N3N N 0.8012(5) 0.1668(4) 0.4514(3) 0.120(3) Uani 1 d . .
H3N H 0.8095 0.2161 0.4499 0.144 Uiso 1 calc . .
C3O C 0.7808(6) 0.1127(5) 0.4988(4) 0.094(2) Uani 1 d . .
O3P O 0.7609(4) 0.0444(3) 0.5033(2) 0.1072(18) Uani 1 d . .
N3Q N 0.7809(4) 0.1393(3) 0.5411(3) 0.0859(17) Uani 1 d . .
H3Q H 0.7969 0.1886 0.534 0.103 Uiso 1 calc . .
C3R C 0.7583(5) 0.0971(5) 0.5952(3) 0.088(2) Uani 1 d . .
C3S C 0.7316(6) 0.0190(5) 0.6143(4) 0.103(3) Uani 1 d . .
H3S H 0.7296 -0.0102 0.5902 0.124 Uiso 1 calc . .
C3T C 0.7080(7) -0.0165(6) 0.6679(4) 0.121(3) Uani 1 d . .
H3T H 0.6879 -0.0695 0.6806 0.145 Uiso 1 calc . .
C3U C 0.7137(8) 0.0245(8) 0.7022(4) 0.139(4) Uani 1 d . .
H3U H 0.6977 -0.0004 0.7392 0.167 Uiso 1 calc . .
C3V C 0.7417(8) 0.1003(7) 0.6851(5) 0.139(4) Uani 1 d . .
H3V H 0.7462 0.128 0.7099 0.167 Uiso 1 calc . .
C3W C 0.7636(6) 0.1372(5) 0.6308(4) 0.109(3) Uani 1 d . .
H3W H 0.7825 0.1906 0.6184 0.131 Uiso 1 calc . .
C3J C 0.8046(6) 0.4727(6) -0.0003(4) 0.120(3) Uani 1 d . .
C3KA C 0.8865(7) 0.5178(7) -0.0234(5) 0.111(4) Uiso 0.75 d R 1
H3K1 H 0.8772 0.5552 -0.0595 0.166 Uiso 0.75 calc R 1
H3K2 H 0.9328 0.48 -0.0256 0.166 Uiso 0.75 calc R 1
H3K3 H 0.9021 0.5472 -0.0002 0.166 Uiso 0.75 calc R 1
C3XA C 0.7834(9) 0.4277(8) -0.0384(5) 0.123(4) Uiso 0.75 d R 1
H3X1 H 0.7788 0.4656 -0.0748 0.184 Uiso 0.75 calc R 1
H3X2 H 0.7289 0.4006 -0.026 0.184 Uiso 0.75 calc R 1
H3X3 H 0.829 0.3884 -0.0386 0.184 Uiso 0.75 calc R 1
C3YA C 0.7308(9) 0.5308(8) 0.0008(6) 0.134(4) Uiso 0.75 d R 1
H3Y1 H 0.7259 0.5698 -0.0352 0.201 Uiso 0.75 calc R 1
H3Y2 H 0.7418 0.5584 0.0261 0.201 Uiso 0.75 calc R 1
H3Y3 H 0.6774 0.5016 0.0122 0.201 Uiso 0.75 calc R 1
C3KB C 0.838(3) 0.5515(19) 0.001(2) 0.19(2) Uiso 0.25 d R 2
H3K4 H 0.8343 0.592 -0.0345 0.279 Uiso 0.25 calc R 2
H3K5 H 0.8975 0.5442 0.011 0.279 Uiso 0.25 calc R 2
H3K6 H 0.8028 0.5687 0.0275 0.279 Uiso 0.25 calc R 2
C3XB C 0.874(3) 0.448(5) -0.035(2) 0.25(3) Uiso 0.25 d R 2
H3X4 H 0.8732 0.4842 -0.0719 0.377 Uiso 0.25 calc R 2
H3X5 H 0.8633 0.3934 -0.0342 0.377 Uiso 0.25 calc R 2
H3X6 H 0.93 0.4489 -0.0209 0.377 Uiso 0.25 calc R 2
C3YB C 0.718(2) 0.485(4) -0.025(2) 0.22(3) Uiso 0.25 d R 2
H3Y4 H 0.7214 0.5283 -0.0592 0.329 Uiso 0.25 calc R 2
H3Y5 H 0.6747 0.4974 -0.0004 0.329 Uiso 0.25 calc R 2
H3Y6 H 0.703 0.4356 -0.031 0.329 Uiso 0.25 calc R 2
C3ZA C 0.6891(14) 0.2480(12) 0.1721(9) 0.087(7) Uiso 0.4 d S 1
H3Z1 H 0.7097 0.2343 0.2088 0.105 Uiso 0.4 calc S 1
H3Z2 H 0.6301 0.2703 0.1724 0.105 Uiso 0.4 calc S 1
C3ZB C 0.6649(8) 0.2609(7) 0.1523(6) 0.070(4) Uiso 0.6 d S 2
H3Z3 H 0.644 0.2632 0.1879 0.084 Uiso 0.6 calc S 2
H3Z4 H 0.6191 0.2822 0.1269 0.084 Uiso 0.6 calc S 2
C4A C 0.7378(5) 0.0863(5) 0.1059(3) 0.086(2) Uani 1 d . .
C4B C 0.7200(5) 0.1603(5) 0.1106(3) 0.092(2) Uani 1 d . .
H4B H 0.7306 0.2056 0.0796 0.111 Uiso 1 calc . .
C4C C 0.6887(5) 0.1730(5) 0.1561(4) 0.098(2) Uani 1 d . .
C4D C 0.6733(5) 0.1071(5) 0.2016(3) 0.087(2) Uani 1 d . .
C4E C 0.6887(5) 0.0303(5) 0.1995(3) 0.081(2) Uani 1 d . .
C4F C 0.7205(5) 0.0225(5) 0.1512(3) 0.086(2) Uani 1 d . .
H4F H 0.7309 -0.0295 0.1495 0.103 Uiso 1 calc . .
O4G O 0.6484(4) 0.1166(3) 0.2508(2) 0.1022(17) Uani 1 d . .
C4H C 0.5578(6) 0.1216(6) 0.2606(4) 0.114(3) Uani 1 d . .
H4H1 H 0.5346 0.0672 0.2742 0.136 Uiso 0.55 calc T 1
H4H2 H 0.5313 0.1506 0.2264 0.136 Uiso 0.55 calc T 1
H4H3 H 0.5294 0.0775 0.2538 0.136 Uiso 0.45 calc U 2
H4H4 H 0.5344 0.1727 0.2369 0.136 Uiso 0.45 calc U 2
C4IA C 0.5332(13) 0.1643(11) 0.3018(6) 0.131(6) Uiso 0.55 d V 1
H4I1 H 0.5616 0.2162 0.2924 0.157 Uiso 0.55 calc V 1
H4I2 H 0.4705 0.1719 0.3062 0.157 Uiso 0.55 calc V 1
C4LA C 0.5694(11) 0.1022(9) 0.3515(6) 0.103(5) Uiso 0.55 d V 1
H4L1 H 0.6313 0.0923 0.3452 0.124 Uiso 0.55 calc V 1
H4L2 H 0.539 0.0513 0.3608 0.124 Uiso 0.55 calc V 1
C4MA C 0.5537(16) 0.1399(14) 0.3978(8) 0.156(8) Uiso 0.55 d V 1
H4M1 H 0.5964 0.1184 0.4246 0.234 Uiso 0.55 calc V 1
H4M2 H 0.4961 0.1269 0.4148 0.234 Uiso 0.55 calc V 1
H4M3 H 0.5588 0.1979 0.3825 0.234 Uiso 0.55 calc V 1
C4IB C 0.5422(11) 0.1154(9) 0.3214(5) 0.070(4) Uiso 0.45 d V 2
H4I3 H 0.48 0.1116 0.3314 0.084 Uiso 0.45 calc V 2
H4I4 H 0.5707 0.0663 0.3443 0.084 Uiso 0.45 calc V 2
C4LB C 0.5776(12) 0.1888(9) 0.3320(6) 0.095(5) Uiso 0.45 d V 2
H4L3 H 0.5441 0.2367 0.3122 0.114 Uiso 0.45 calc V 2
H4L4 H 0.6378 0.1965 0.3173 0.114 Uiso 0.45 calc V 2
C4MB C 0.5747(15) 0.1820(14) 0.3927(7) 0.113(7) Uiso 0.45 d V 2
H4M4 H 0.6238 0.2092 0.3992 0.169 Uiso 0.45 calc V 2
H4M5 H 0.5769 0.1257 0.415 0.169 Uiso 0.45 calc V 2
H4M6 H 0.5214 0.2068 0.4019 0.169 Uiso 0.45 calc V 2
C4N C 0.7811(6) 0.0757(5) 0.0550(3) 0.095(2) Uani 1 d . .
C4O C 0.7884(8) 0.1517(7) 0.0083(4) 0.157(5) Uani 1 d . .
H4O1 H 0.8171 0.1914 0.019 0.236 Uiso 1 calc . .
H4O2 H 0.731 0.1716 -0.003 0.236 Uiso 1 calc . .
H4O3 H 0.8218 0.1417 -0.0216 0.236 Uiso 1 calc . .
C4PA C 0.7355(10) 0.0140(9) 0.0399(5) 0.211(8) Uani 1 d . .
H4P1 H 0.6765 0.0322 0.0318 0.317 Uiso 1 calc . .
H4P2 H 0.7351 -0.0364 0.0699 0.317 Uiso 1 calc . .
H4P3 H 0.7654 0.006 0.0082 0.317 Uiso 1 calc . .
C4Q C 0.8705(7) 0.0446(8) 0.0668(4) 0.153(4) Uani 1 d . .
H4Q1 H 0.9021 0.0828 0.0773 0.23 Uiso 1 calc . .
H4Q2 H 0.8991 0.0372 0.0346 0.23 Uiso 1 calc . .
H4Q3 H 0.8686 -0.0065 0.0961 0.23 Uiso 1 calc . .
C4ZA C 0.6719(5) -0.0429(5) 0.2480(3) 0.090(2) Uani 1 d . .
H4Z1 H 0.6485 -0.0263 0.2785 0.108 Uiso 1 calc . .
H4Z2 H 0.6281 -0.0751 0.2399 0.108 Uiso 1 calc . .
O4ZB O 0.7467(4) -0.0906(3) 0.2633(2) 0.1007(16) Uani 1 d . .
C4ZC C 0.8128(6) -0.0514(6) 0.2795(4) 0.110(3) Uani 1 d . .
H4Z3 H 0.8178 -0.0751 0.3188 0.132 Uiso 1 calc . .
H4Z4 H 0.7971 0.0057 0.2713 0.132 Uiso 1 calc . .
C5A C 0.4242(9) 0.3640(7) 0.2139(8) 0.151(4) Uani 1 d . .
C5B C 0.4136(10) 0.3626(8) 0.2651(8) 0.161(5) Uani 1 d . .
H5B1 H 0.3625 0.3404 0.2849 0.194 Uiso 0.45 calc W 1
H5B2 H 0.3625 0.3404 0.2849 0.194 Uiso 0.55 calc X 2
C5C C 0.4726(12) 0.3917(10) 0.2914(6) 0.173(5) Uani 1 d . .
C5D C 0.5517(11) 0.4240(7) 0.2623(6) 0.149(5) Uani 1 d . .
C5E C 0.5612(8) 0.4309(6) 0.2099(6) 0.129(4) Uani 1 d . .
C5F C 0.5020(9) 0.4002(6) 0.1862(5) 0.135(4) Uani 1 d . .
H5F H 0.5131 0.4032 0.1498 0.162 Uiso 1 calc . .
O5GA O 0.6085(12) 0.4734(13) 0.2842(8) 0.169(7) Uiso 0.5 d Y 1
C5HA C 0.6835(18) 0.4166(19) 0.3079(13) 0.197(11) Uiso 0.5 d Y 1
H5H1 H 0.6632 0.3631 0.3298 0.236 Uiso 0.5 calc Y 1
H5H2 H 0.7256 0.4118 0.2794 0.236 Uiso 0.5 calc Y 1
C5IA C 0.720(2) 0.458(3) 0.3419(14) 0.28(2) Uiso 0.5 d Y 1
H5I1 H 0.7006 0.4321 0.3799 0.341 Uiso 0.5 calc Y 1
H5I2 H 0.6985 0.5141 0.3308 0.341 Uiso 0.5 calc Y 1
C5LA C 0.817(2) 0.458(3) 0.3375(7) 0.38(2) Uiso 0.5 d Y 1
H5L1 H 0.837 0.4449 0.3051 0.462 Uiso 0.5 calc Y 1
H5L2 H 0.8364 0.5121 0.333 0.462 Uiso 0.5 calc Y 1
C5MA C 0.855(3) 0.399(3) 0.3858(13) 0.36(3) Uiso 0.5 d Y 1
H5M1 H 0.918 0.397 0.3792 0.435 Uiso 0.5 calc Y 1
H5M2 H 0.8326 0.3459 0.3917 0.435 Uiso 0.5 calc Y 1
N5NA N 0.8349(13) 0.4221(11) 0.4358(7) 0.124(6) Uiso 0.5 d Y 1
H5NA H 0.8219 0.4718 0.4332 0.148 Uiso 0.5 calc Y 1
O5GB O 0.6212(10) 0.4280(11) 0.2934(6) 0.133(5) Uiso 0.5 d Y 2
C5HB C 0.6107(14) 0.4947(13) 0.3101(8) 0.125(7) Uiso 0.5 d Y 2
H5H3 H 0.5493 0.5057 0.3171 0.15 Uiso 0.5 calc Y 2
H5H4 H 0.6358 0.5423 0.2827 0.15 Uiso 0.5 calc Y 2
C5IB C 0.6587(11) 0.4717(13) 0.3621(8) 0.131(6) Uiso 0.5 d Y 2
H5I3 H 0.6503 0.5137 0.3789 0.157 Uiso 0.5 calc Y 2
H5I4 H 0.6367 0.4212 0.3879 0.157 Uiso 0.5 calc Y 2
C5LB C 0.7486(12) 0.4627(14) 0.3481(8) 0.123(7) Uiso 0.5 d Y 2
H5L3 H 0.7753 0.5155 0.3374 0.148 Uiso 0.5 calc Y 2
H5L4 H 0.7537 0.4444 0.3165 0.148 Uiso 0.5 calc Y 2
C5MB C 0.7963(12) 0.4071(10) 0.3910(6) 0.098(5) Uiso 0.5 d Y 2
H5M3 H 0.8575 0.408 0.3785 0.118 Uiso 0.5 calc Y 2
H5M4 H 0.7757 0.3528 0.3975 0.118 Uiso 0.5 calc Y 2
N5NB N 0.7893(11) 0.4242(8) 0.4448(6) 0.096(4) Uiso 0.5 d Y 2
H5NB H 0.7602 0.4643 0.4505 0.116 Uiso 0.5 calc Y 2
C5O C 0.8371(7) 0.3655(5) 0.4841(4) 0.112(3) Uani 1 d . .
O5P O 0.8475(4) 0.2964(4) 0.4853(2) 0.121(2) Uani 1 d . .
N5Q N 0.8474(5) 0.3885(4) 0.5265(3) 0.105(2) Uani 1 d . .
H5Q H 0.8348 0.4384 0.5232 0.126 Uiso 1 calc . .
C5R C 0.8767(5) 0.3390(3) 0.5761(3) 0.103(3) Uani 1 d . .
C5S C 0.9493(5) 0.2921(4) 0.5739(3) 0.140(4) Uani 1 d . .
H5S H 0.9756 0.2936 0.5401 0.168 Uiso 1 calc . .
C5T C 0.9833(5) 0.2430(4) 0.6211(4) 0.178(6) Uani 1 d . .
H5T H 1.0329 0.211 0.6196 0.213 Uiso 1 calc . .
C5U C 0.9448(7) 0.2408(4) 0.6705(3) 0.165(5) Uani 1 d . .
H5U H 0.9681 0.2073 0.7028 0.198 Uiso 1 calc . .
C5V C 0.8723(7) 0.2877(5) 0.6727(3) 0.157(5) Uani 1 d . .
H5V H 0.846 0.2862 0.7065 0.188 Uiso 1 calc . .
C5W C 0.8383(4) 0.3368(4) 0.6255(4) 0.142(4) Uani 1 d . .
H5W H 0.7887 0.3688 0.627 0.171 Uiso 1 calc . .
C5J C 0.3596(9) 0.3274(6) 0.1903(6) 0.188(6) Uani 1 d . .
C5KA C 0.375(3) 0.300(2) 0.1412(10) 0.32(3) Uiso 0.45 d Z 1
H5K1 H 0.3224 0.2791 0.1339 0.477 Uiso 0.45 calc Z 1
H5K2 H 0.4201 0.2581 0.1484 0.477 Uiso 0.45 calc Z 1
H5K3 H 0.394 0.3452 0.1099 0.477 Uiso 0.45 calc Z 1
C5XA C 0.3458(15) 0.2507(11) 0.2393(8) 0.154(9) Uiso 0.45 d Z 1
H5X1 H 0.3151 0.2121 0.2286 0.231 Uiso 0.45 calc Z 1
H5X2 H 0.3121 0.2636 0.268 0.231 Uiso 0.45 calc Z 1
H5X3 H 0.4015 0.2278 0.2522 0.231 Uiso 0.45 calc Z 1
C5KB C 0.3950(17) 0.3504(17) 0.1312(7) 0.239(15) Uiso 0.55 d Z 2
H5K4 H 0.4058 0.4077 0.1171 0.358 Uiso 0.55 calc Z 2
H5K5 H 0.353 0.3375 0.1096 0.358 Uiso 0.55 calc Z 2
H5K6 H 0.4486 0.3207 0.1293 0.358 Uiso 0.55 calc Z 2
C5XB C 0.3399(14) 0.2383(7) 0.2066(11) 0.186(10) Uiso 0.55 d Z 2
H5X4 H 0.2912 0.2314 0.1873 0.279 Uiso 0.55 calc Z 2
H5X5 H 0.326 0.2171 0.2454 0.279 Uiso 0.55 calc Z 2
H5X6 H 0.3902 0.2096 0.1975 0.279 Uiso 0.55 calc Z 2
C5Y C 0.2733(7) 0.3749(6) 0.1858(5) 0.153(4) Uani 1 d . .
H5Y1 H 0.2323 0.3517 0.1691 0.229 Uiso 1 calc . .
H5Y2 H 0.2827 0.4305 0.1638 0.229 Uiso 1 calc . .
H5Y3 H 0.2505 0.3724 0.2218 0.229 Uiso 1 calc . .
C6A C 0.5566(6) 0.6612(6) 0.0733(4) 0.109(3) Uani 1 d . .
C6B C 0.5741(6) 0.5814(6) 0.1023(4) 0.113(3) Uani 1 d . .
H6B H 0.5491 0.5407 0.0928 0.136 Uiso 1 calc . .
C6C C 0.6276(6) 0.5608(6) 0.1449(4) 0.111(3) Uani 1 d . .
C6D C 0.6657(6) 0.6198(6) 0.1571(4) 0.112(3) Uani 1 d . .
C6E C 0.6425(6) 0.6999(6) 0.1331(5) 0.117(3) Uani 1 d . .
C6F C 0.5893(7) 0.7180(6) 0.0897(4) 0.119(3) Uani 1 d . .
H6F H 0.5756 0.7722 0.0712 0.143 Uiso 1 calc . .
O6G O 0.7263(4) 0.5985(4) 0.1950(3) 0.130(2) Uani 1 d . .
C6HA C 0.8007(11) 0.5788(14) 0.1621(7) 0.147(7) Uiso 0.6 d A 1
H6H1 H 0.7831 0.5404 0.1452 0.177 Uiso 0.6 calc A 1
H6H2 H 0.82 0.6276 0.1332 0.177 Uiso 0.6 calc A 1
C6IA C 0.8702(11) 0.5445(13) 0.1972(8) 0.143(7) Uiso 0.6 d A 1
H6I1 H 0.8565 0.4894 0.22 0.172 Uiso 0.6 calc A 1
H6I2 H 0.8777 0.5762 0.221 0.172 Uiso 0.6 calc A 1
C6MA C 1.0154(13) 0.4997(11) 0.2015(7) 0.147(6) Uiso 0.6 d A 1
H6M1 H 1.0694 0.4925 0.1824 0.221 Uiso 0.6 calc A 1
H6M2 H 0.9922 0.4475 0.2224 0.221 Uiso 0.6 calc A 1
H6M3 H 1.0257 0.5293 0.2258 0.221 Uiso 0.6 calc A 1
C6LA C 0.9536(12) 0.5444(13) 0.1625(9) 0.143(6) Uiso 0.6 d A 1
H6L1 H 0.9454 0.5178 0.1358 0.171 Uiso 0.6 calc A 1
H6L2 H 0.9729 0.5994 0.1433 0.171 Uiso 0.6 calc A 1
C6HB C 0.8152(10) 0.6047(15) 0.1769(9) 0.104(7) Uiso 0.4 d A 2
H6H3 H 0.8256 0.6621 0.1586 0.125 Uiso 0.4 calc A 2
H6H4 H 0.8221 0.5792 0.1488 0.125 Uiso 0.4 calc A 2
C6IB C 0.8875(17) 0.574(2) 0.2128(11) 0.171(13) Uiso 0.4 d A 2
H6I3 H 0.8628 0.5418 0.2487 0.205 Uiso 0.4 calc A 2
H6I4 H 0.9156 0.6197 0.2171 0.205 Uiso 0.4 calc A 2
C6LB C 0.9577(17) 0.5217(14) 0.1954(11) 0.114(7) Uiso 0.4 d A 2
H6L3 H 1.0009 0.5052 0.2229 0.137 Uiso 0.4 calc A 2
H6L4 H 0.9313 0.473 0.1941 0.137 Uiso 0.4 calc A 2
C6MB C 1.001(3) 0.563(3) 0.1425(15) 0.29(3) Uiso 0.4 d A 2
H6M4 H 0.9883 0.5366 0.1169 0.436 Uiso 0.4 calc A 2
H6M5 H 1.0634 0.5609 0.1462 0.436 Uiso 0.4 calc A 2
H6M6 H 0.9814 0.6186 0.1295 0.436 Uiso 0.4 calc A 2
C6N C 0.5057(7) 0.6873(6) 0.0221(4) 0.128(3) Uani 1 d . .
C6P C 0.4776(7) 0.6183(7) 0.0059(5) 0.144(4) Uani 1 d . .
H6P1 H 0.5281 0.5878 -0.0008 0.215 Uiso 1 calc . .
H6P2 H 0.446 0.6389 -0.0268 0.215 Uiso 1 calc . .
H6P3 H 0.4405 0.5836 0.0349 0.215 Uiso 1 calc . .
C6Q C 0.5681(8) 0.7378(7) -0.0258(4) 0.155(4) Uani 1 d . .
H6Q1 H 0.5917 0.7811 -0.0163 0.233 Uiso 1 calc . .
H6Q2 H 0.5363 0.7602 -0.0583 0.233 Uiso 1 calc . .
H6Q3 H 0.615 0.7034 -0.0323 0.233 Uiso 1 calc . .
C6R C 0.4279(8) 0.7384(9) 0.0283(5) 0.192(6) Uani 1 d . .
H6R1 H 0.3897 0.7074 0.0582 0.288 Uiso 1 calc . .
H6R2 H 0.3974 0.7553 -0.0049 0.288 Uiso 1 calc . .
H6R3 H 0.4466 0.7854 0.0357 0.288 Uiso 1 calc . .
C6Z C 0.6417(6) 0.4703(5) 0.1758(4) 0.119(3) Uani 1 d . .
H6Z1 H 0.6583 0.4428 0.1496 0.143 Uiso 1 calc . .
H6Z2 H 0.6896 0.4635 0.1996 0.143 Uiso 1 calc . .
C7A C 0.4878(6) 0.9077(5) 0.1644(4) 0.107(3) Uani 1 d . .
C7B C 0.5571(6) 0.8745(6) 0.1450(4) 0.116(3) Uani 1 d . .
H7B H 0.5773 0.8993 0.1088 0.139 Uiso 1 calc . .
C7C C 0.6005(6) 0.8052(6) 0.1762(5) 0.113(3) Uani 1 d . .
C7D C 0.5698(8) 0.7714(5) 0.2288(5) 0.112(3) Uani 1 d . .
C7E C 0.4988(7) 0.7996(6) 0.2501(4) 0.116(3) Uani 1 d . .
C7F C 0.4605(6) 0.8695(5) 0.2171(4) 0.108(3) Uani 1 d . .
H7F H 0.413 0.892 0.2319 0.129 Uiso 1 calc . .
O7G O 0.6144(5) 0.7020(4) 0.2586(3) 0.152(3) Uani 1 d . .
C7HA C 0.6998(13) 0.7236(15) 0.2759(8) 0.172(8) Uiso 0.6 d B 1
H7H1 H 0.7488 0.693 0.2663 0.206 Uiso 0.6 calc B 1
H7H2 H 0.7109 0.7813 0.2601 0.206 Uiso 0.6 calc B 1
C7LA C 0.7616(14) 0.6892(16) 0.3658(8) 0.173(8) Uiso 0.6 d B 1
H7L1 H 0.7997 0.6448 0.3631 0.208 Uiso 0.6 calc B 1
H7L2 H 0.7944 0.7387 0.3568 0.208 Uiso 0.6 calc B 1
C7IA C 0.6821(19) 0.700(2) 0.3333(9) 0.279(15) Uiso 0.6 d B 1
H7I1 H 0.6513 0.6489 0.3453 0.335 Uiso 0.6 calc B 1
H7I2 H 0.6436 0.7403 0.3415 0.335 Uiso 0.6 calc B 1
C7MA C 0.7120(12) 0.6700(12) 0.4182(6) 0.146(6) Uiso 0.6 d B 1
H7M1 H 0.6607 0.7055 0.4141 0.175 Uiso 0.6 calc B 1
H7M2 H 0.6924 0.6145 0.4291 0.175 Uiso 0.6 calc B 1
N7NA N 0.7614(8) 0.6790(8) 0.4591(5) 0.115(4) Uiso 0.6 d B 1
H7NA H 0.765 0.727 0.4612 0.137 Uiso 0.6 calc B 1
C7OA C 0.8023(9) 0.6197(8) 0.4941(5) 0.086(3) Uiso 0.6 d B 1
O7PA O 0.8003(6) 0.5501(5) 0.4908(3) 0.093(2) Uiso 0.6 d B 1
N7QA N 0.8401(8) 0.6348(8) 0.5331(6) 0.093(4) Uiso 0.6 d B 1
H7QA H 0.8317 0.6826 0.5357 0.112 Uiso 0.6 calc B 1
C7RA C 0.8933(7) 0.5804(6) 0.5713(4) 0.099(5) Uiso 0.6 d B 1
C7SA C 0.9586(7) 0.5354(6) 0.5562(3) 0.094(5) Uiso 0.6 d B 1
H7SA H 0.9692 0.5403 0.5195 0.113 Uiso 0.6 calc B 1
C7TA C 1.0083(6) 0.4833(6) 0.5950(4) 0.109(5) Uiso 0.6 d B 1
H7TA H 1.053 0.4526 0.5847 0.131 Uiso 0.6 calc B 1
C7UA C 0.9928(7) 0.4762(6) 0.6488(4) 0.116(5) Uiso 0.6 d B 1
H7UA H 1.0268 0.4406 0.6752 0.139 Uiso 0.6 calc B 1
C7VA C 0.9275(7) 0.5212(7) 0.6638(3) 0.139(6) Uiso 0.6 d B 1
H7VA H 0.9169 0.5163 0.7005 0.166 Uiso 0.6 calc B 1
C7WA C 0.8778(6) 0.5733(7) 0.6250(4) 0.116(5) Uiso 0.6 d B 1
H7WA H 0.8331 0.6041 0.6353 0.139 Uiso 0.6 calc B 1
C7HB C 0.643(2) 0.724(3) 0.3050(14) 0.230(17) Uiso 0.4 d B 2
H7H3 H 0.6517 0.7823 0.296 0.275 Uiso 0.4 calc B 2
H7H4 H 0.6061 0.7037 0.3383 0.275 Uiso 0.4 calc B 2
C7IB C 0.7260(18) 0.677(2) 0.3058(12) 0.162(11) Uiso 0.4 d B 2
H7I3 H 0.7174 0.6328 0.2922 0.195 Uiso 0.4 calc B 2
H7I4 H 0.7708 0.7119 0.2823 0.195 Uiso 0.4 calc B 2
C7LB C 0.753(2) 0.645(2) 0.3629(14) 0.32(2) Uiso 0.4 d B 2
H7L3 H 0.7074 0.6541 0.388 0.385 Uiso 0.4 calc B 2
H7L4 H 0.7663 0.5874 0.3731 0.385 Uiso 0.4 calc B 2
C7MB C 0.833(2) 0.690(3) 0.3647(13) 0.25(2) Uiso 0.4 d B 2
H7M3 H 0.8839 0.6634 0.3533 0.303 Uiso 0.4 calc B 2
H7M4 H 0.8287 0.7448 0.3397 0.303 Uiso 0.4 calc B 2
N7NB N 0.8418(17) 0.6905(18) 0.4207(11) 0.183(10) Uiso 0.4 d B 2
H7NB H 0.8349 0.7362 0.4266 0.219 Uiso 0.4 calc B 2
C7OB C 0.859(2) 0.6281(16) 0.4605(14) 0.148(10) Uiso 0.4 d B 2
O7PB O 0.8596(13) 0.5584(12) 0.4629(8) 0.143(6) Uiso 0.4 d B 2
N7QB N 0.8555(13) 0.6498(12) 0.5056(9) 0.105(6) Uiso 0.4 d B 2
H7QB H 0.8408 0.6994 0.5022 0.126 Uiso 0.4 calc B 2
C7RB C 0.8738(13) 0.5979(10) 0.5569(6) 0.086(6) Uiso 0.4 d B 2
C7SB C 0.9377(13) 0.5399(12) 0.5608(7) 0.148(14) Uiso 0.4 d B 2
H7SB H 0.9679 0.5364 0.5293 0.178 Uiso 0.4 calc B 2
C7TB C 0.9573(12) 0.4873(11) 0.6109(9) 0.130(8) Uiso 0.4 d B 2
H7TB H 1.001 0.4477 0.6135 0.156 Uiso 0.4 calc B 2
C7UB C 0.9131(14) 0.4925(12) 0.6570(7) 0.167(12) Uiso 0.4 d B 2
H7UB H 0.9265 0.4565 0.6912 0.201 Uiso 0.4 calc B 2
C7VB C 0.8492(14) 0.5505(14) 0.6531(6) 0.200(15) Uiso 0.4 d B 2
H7VB H 0.8189 0.5541 0.6846 0.24 Uiso 0.4 calc B 2
C7WB C 0.8295(11) 0.6031(11) 0.6030(8) 0.144(9) Uiso 0.4 d B 2
H7WB H 0.7859 0.6427 0.6003 0.173 Uiso 0.4 calc B 2
C7J C 0.4404(7) 0.9805(6) 0.1302(4) 0.123(3) Uani 1 d . .
C7X C 0.3451(7) 0.9623(6) 0.1328(4) 0.137(3) Uani 1 d . .
H7X1 H 0.3371 0.9255 0.1132 0.205 Uiso 1 calc . .
H7X2 H 0.3127 1.0118 0.1165 0.205 Uiso 1 calc . .
H7X3 H 0.3245 0.9381 0.1704 0.205 Uiso 1 calc . .
C7Y C 0.4513(7) 1.0495(6) 0.1538(5) 0.153(4) Uani 1 d . .
H7Y1 H 0.4324 1.0316 0.192 0.229 Uiso 1 calc . .
H7Y2 H 0.4166 1.096 0.1344 0.229 Uiso 1 calc . .
H7Y3 H 0.5117 1.064 0.1498 0.229 Uiso 1 calc . .
C7K C 0.4731(9) 1.0072(7) 0.0714(5) 0.174(5) Uani 1 d . .
H7K1 H 0.5306 1.0288 0.0679 0.261 Uiso 1 calc . .
H7K2 H 0.4343 1.0483 0.0499 0.261 Uiso 1 calc . .
H7K3 H 0.4755 0.9615 0.0585 0.261 Uiso 1 calc . .
C7Z C 0.6756(6) 0.7666(5) 0.1520(4) 0.126(3) Uani 1 d . .
H7Z1 H 0.7183 0.7438 0.1792 0.151 Uiso 1 calc . .
H7Z2 H 0.704 0.8076 0.1211 0.151 Uiso 1 calc . .
C8A C 0.3348(6) 0.6217(7) 0.2478(4) 0.114(3) Uani 1 d . .
C8B C 0.3732(6) 0.6857(5) 0.2552(4) 0.114(3) Uani 1 d . .
H8B H 0.373 0.735 0.2265 0.137 Uiso 1 calc . .
C8C C 0.4111(7) 0.6827(6) 0.3008(4) 0.122(3) Uani 1 d . .
C8D C 0.4070(8) 0.6091(7) 0.3432(5) 0.140(4) Uani 1 d . .
C8E C 0.3732(8) 0.5427(6) 0.3380(6) 0.147(4) Uani 1 d . .
C8F C 0.3362(7) 0.5490(6) 0.2912(5) 0.135(4) Uani 1 d . .
H8F H 0.311 0.5035 0.2877 0.162 Uiso 1 calc . .
O8G O 0.4467(6) 0.6022(5) 0.3917(4) 0.171(3) Uani 1 d . .
C8HA C 0.3826(16) 0.601(2) 0.4377(10) 0.139(10) Uiso 0.4 d C 1
H8H1 H 0.3564 0.5483 0.4516 0.166 Uiso 0.4 calc C 1
H8H2 H 0.3363 0.6408 0.423 0.166 Uiso 0.4 calc C 1
C8IA C 0.417(2) 0.6199(17) 0.4854(10) 0.146(10) Uiso 0.4 d C 1
H8I1 H 0.4525 0.5744 0.507 0.175 Uiso 0.4 calc C 1
H8I2 H 0.3697 0.6304 0.5089 0.175 Uiso 0.4 calc C 1
C8LA C 0.473(2) 0.6946(16) 0.4605(13) 0.159(10) Uiso 0.4 d C 1
H8L1 H 0.4425 0.7423 0.4647 0.191 Uiso 0.4 calc C 1
H8L2 H 0.4867 0.7041 0.4218 0.191 Uiso 0.4 calc C 1
C8MA C 0.556(3) 0.676(4) 0.492(3) 0.37(3) Uiso 0.4 d C 1
H8M1 H 0.5926 0.723 0.48 0.552 Uiso 0.4 calc C 1
H8M2 H 0.5871 0.631 0.4859 0.552 Uiso 0.4 calc C 1
H8M3 H 0.5409 0.6633 0.5307 0.552 Uiso 0.4 calc C 1
C8HB C 0.395(2) 0.644(3) 0.4252(15) 0.30(2) Uiso 0.6 d C 2
H8H3 H 0.3391 0.62 0.4392 0.358 Uiso 0.6 calc C 2
H8H4 H 0.3882 0.7022 0.4066 0.358 Uiso 0.6 calc C 2
C8IB C 0.462(3) 0.624(3) 0.4681(19) 0.32(2) Uiso 0.6 d C 2
H8I3 H 0.5218 0.6371 0.4535 0.389 Uiso 0.6 calc C 2
H8I4 H 0.4593 0.5686 0.4937 0.389 Uiso 0.6 calc C 2
C8LB C 0.415(2) 0.688(3) 0.4897(18) 0.308(18) Uiso 0.6 d C 2
H8L3 H 0.3921 0.733 0.46 0.369 Uiso 0.6 calc C 2
H8L4 H 0.3679 0.6647 0.5165 0.369 Uiso 0.6 calc C 2
C8MB C 0.489(2) 0.7161(19) 0.5163(13) 0.256(14) Uiso 0.6 d C 2
H8M4 H 0.47 0.7633 0.5255 0.383 Uiso 0.6 calc C 2
H8M5 H 0.5396 0.7292 0.491 0.383 Uiso 0.6 calc C 2
H8M6 H 0.5045 0.6732 0.549 0.383 Uiso 0.6 calc C 2
C8N C 0.2970(6) 0.6274(5) 0.1949(4) 0.116(3) Uani 1 d . .
C8O C 0.3606(7) 0.5818(6) 0.1667(5) 0.141(4) Uani 1 d . .
H8O1 H 0.4159 0.6084 0.1585 0.211 Uiso 1 calc . .
H8O2 H 0.3373 0.5815 0.1333 0.211 Uiso 1 calc . .
H8O3 H 0.3686 0.5269 0.1906 0.211 Uiso 1 calc . .
C8P C 0.2113(6) 0.5886(7) 0.2027(5) 0.141(4) Uani 1 d . .
H8P1 H 0.2172 0.5322 0.2241 0.212 Uiso 1 calc . .
H8P2 H 0.1905 0.5934 0.1676 0.212 Uiso 1 calc . .
H8P3 H 0.1704 0.6149 0.2214 0.212 Uiso 1 calc . .
C8Q C 0.2853(7) 0.7145(6) 0.1571(4) 0.134(3) Uani 1 d . .
H8Q1 H 0.2492 0.7445 0.1758 0.201 Uiso 1 calc . .
H8Q2 H 0.2578 0.7147 0.1248 0.201 Uiso 1 calc . .
H8Q3 H 0.3414 0.7394 0.1468 0.201 Uiso 1 calc . .
C8ZA C 0.4558(8) 0.7542(5) 0.3051(4) 0.133(4) Uani 1 d . .
H8Z1 H 0.4993 0.7363 0.3324 0.16 Uiso 0.4 calc D 1
H8Z2 H 0.4136 0.7894 0.3163 0.16 Uiso 0.4 calc D 1
H8Z3 H 0.4993 0.7363 0.3324 0.16 Uiso 0.6 calc E 2
H8Z4 H 0.4136 0.7894 0.3163 0.16 Uiso 0.6 calc E 2
C5Z C 0.3711(10) 0.4674(7) 0.3839(6) 0.184(6) Uani 1 d . .
H5Z1 H 0.4196 0.4655 0.4065 0.221 Uiso 0.55 calc F 1
H5Z2 H 0.3172 0.4656 0.4062 0.221 Uiso 0.55 calc F 1
H5Z3 H 0.4196 0.4655 0.4065 0.221 Uiso 0.45 calc G 2
H5Z4 H 0.3172 0.4656 0.4062 0.221 Uiso 0.45 calc G 2
O8ZB O 0.3767(5) 0.3985(5) 0.3656(3) 0.163(3) Uani 1 d . .
C8ZC C 0.4672(13) 0.405(2) 0.3472(9) 0.188(10) Uiso 0.55 d H 1
H8Z3 H 0.502 0.364 0.373 0.226 Uiso 0.55 calc H 1
H8Z4 H 0.4885 0.4582 0.3435 0.226 Uiso 0.55 calc H 1
C8ZD C 0.4554(17) 0.3564(17) 0.3471(10) 0.140(9) Uiso 0.45 d H 2
H8Z5 H 0.5059 0.361 0.3664 0.168 Uiso 0.45 calc H 2
H8Z6 H 0.4438 0.2992 0.3557 0.168 Uiso 0.45 calc H 2

loop_
_atom_site_aniso_label
_atom_site_aniso_U_11
_atom_site_aniso_U_22
_atom_site_aniso_U_33
_atom_site_aniso_U_23
_atom_site_aniso_U_13
_atom_site_aniso_U_12
C1ME 0.151(14) 0.084(10) 0.125(12) -0.023(9) 0.015(11) 0.008(10)
O1ME 0.154(10) 0.117(9) 0.212(13) -0.088(9) -0.015(10) 0.014(8)
C1A 0.106(7) 0.119(7) 0.121(7) -0.056(6) -0.022(6) 0.018(6)
C1B 0.098(7) 0.128(7) 0.105(6) -0.062(6) -0.008(5) 0.018(5)
C1C 0.097(6) 0.116(6) 0.093(6) -0.050(5) -0.013(5) 0.013(5)
C1D 0.095(7) 0.117(7) 0.115(7) -0.059(6) -0.007(6) 0.015(6)
C1E 0.084(7) 0.139(8) 0.127(7) -0.046(7) -0.014(6) 0.003(6)
C1F 0.111(8) 0.140(8) 0.114(7) -0.053(7) 0.005(6) 0.036(7)
O1G 0.100(4) 0.174(6) 0.141(5) -0.090(5) -0.014(4) -0.008(4)
C1H 0.127(10) 0.292(19) 0.174(12) -0.132(13) 0.005(10) -0.029(11)
C1I 0.142(10) 0.236(15) 0.196(13) -0.136(13) -0.038(10) 0.039(10)
C1L 0.125(8) 0.252(15) 0.167(11) -0.139(11) -0.068(8) 0.047(10)
N1N 0.121(6) 0.124(6) 0.151(7) -0.094(5) -0.027(5) 0.008(5)
C1O 0.125(7) 0.088(6) 0.177(9) -0.104(6) -0.021(7) 0.014(5)
N1Q 0.111(5) 0.083(4) 0.139(6) -0.075(4) -0.004(4) -0.003(4)
C1R 0.111(7) 0.076(5) 0.117(6) -0.057(5) -0.003(6) -0.006(5)
C1S 0.105(6) 0.078(5) 0.110(6) -0.051(5) 0.010(5) -0.016(4)
C1T 0.119(7) 0.089(6) 0.107(6) -0.048(5) 0.003(6) -0.021(5)
C1U 0.106(7) 0.147(8) 0.110(7) -0.069(6) 0.010(6) -0.018(6)
C1V 0.104(8) 0.182(10) 0.117(7) -0.076(7) 0.004(6) -0.002(7)
C1W 0.113(7) 0.126(7) 0.110(6) -0.069(6) 0.008(6) -0.005(6)
C1J 0.152(9) 0.154(9) 0.130(8) -0.084(7) -0.033(7) 0.069(8)
C1X 0.143(9) 0.171(10) 0.175(11) -0.107(9) -0.026(8) 0.022(8)
C1Z 0.081(6) 0.172(10) 0.163(10) -0.083(9) -0.008(6) 0.018(7)
C2A 0.133(9) 0.135(9) 0.120(8) -0.065(8) 0.038(7) -0.050(7)
C2B 0.108(8) 0.164(11) 0.138(9) -0.083(9) 0.041(7) -0.040(7)
C2C 0.079(6) 0.144(9) 0.141(9) -0.054(8) 0.006(6) -0.018(6)
C2D 0.095(6) 0.153(9) 0.112(8) -0.078(8) 0.009(6) -0.036(6)
C2E 0.123(8) 0.117(8) 0.105(7) -0.048(7) 0.015(6) -0.045(6)
C2F 0.127(8) 0.124(8) 0.104(7) -0.049(6) 0.024(6) -0.037(6)
O2G 0.105(4) 0.155(5) 0.115(5) -0.062(4) -0.010(4) -0.025(4)
C2H 0.119(8) 0.267(16) 0.216(14) -0.155(12) -0.032(9) -0.047(9)
C2I 0.175(12) 0.202(12) 0.163(11) -0.078(10) -0.071(9) -0.046(10)
C2MA 0.216(15) 0.246(16) 0.157(12) -0.056(11) -0.021(11) -0.073(12)
C2Z 0.144(8) 0.101(6) 0.101(6) -0.056(5) 0.014(6) -0.036(6)
C3A 0.109(7) 0.092(6) 0.132(8) -0.057(6) 0.009(7) -0.028(6)
C3B 0.145(9) 0.098(6) 0.091(7) -0.044(6) 0.027(6) -0.035(6)
C3C 0.129(8) 0.103(7) 0.113(7) -0.072(6) 0.017(7) -0.032(6)
C3D 0.152(10) 0.093(7) 0.100(7) -0.055(6) 0.042(7) -0.036(7)
C3E 0.106(7) 0.088(7) 0.152(10) -0.075(7) 0.022(7) -0.011(5)
C3F 0.123(8) 0.086(6) 0.135(8) -0.051(6) 0.013(7) -0.017(6)
O3G 0.159(6) 0.099(4) 0.101(4) -0.063(4) 0.044(4) -0.043(4)
C3M 0.225(12) 0.115(7) 0.121(8) -0.075(7) 0.013(8) -0.038(7)
N3N 0.199(8) 0.090(5) 0.093(5) -0.060(5) 0.025(5) -0.040(5)
C3O 0.125(7) 0.082(6) 0.095(6) -0.057(5) -0.013(5) -0.005(5)
O3P 0.151(5) 0.083(4) 0.111(4) -0.064(3) 0.002(3) -0.022(3)
N3Q 0.114(5) 0.067(4) 0.089(5) -0.040(4) -0.008(4) -0.006(3)
C3R 0.098(6) 0.082(6) 0.101(6) -0.052(5) -0.026(5) 0.009(4)
C3S 0.124(7) 0.088(6) 0.107(7) -0.042(5) -0.020(6) -0.004(5)
C3T 0.143(9) 0.105(7) 0.110(8) -0.028(7) -0.016(7) -0.014(6)
C3U 0.170(11) 0.139(10) 0.106(7) -0.037(7) -0.005(7) -0.025(8)
C3V 0.196(11) 0.120(9) 0.117(9) -0.057(7) -0.018(8) -0.013(8)
C3W 0.153(8) 0.097(6) 0.090(6) -0.046(5) -0.010(6) -0.012(5)
C3J 0.110(7) 0.117(7) 0.137(8) -0.048(7) 0.011(6) -0.023(6)
C4A 0.079(5) 0.098(6) 0.094(6) -0.049(5) 0.014(4) -0.012(4)
C4B 0.097(6) 0.084(5) 0.105(6) -0.047(5) 0.019(5) -0.008(4)
C4C 0.097(6) 0.089(6) 0.124(7) -0.062(6) 0.027(5) -0.018(5)
C4D 0.085(5) 0.096(6) 0.104(6) -0.066(5) 0.020(5) -0.021(4)
C4E 0.075(5) 0.091(6) 0.088(5) -0.047(5) 0.013(4) -0.019(4)
C4F 0.086(5) 0.091(6) 0.101(6) -0.058(5) 0.002(5) -0.004(4)
O4G 0.103(4) 0.110(4) 0.116(4) -0.072(3) 0.031(3) -0.026(3)
C4H 0.103(7) 0.133(7) 0.130(7) -0.083(6) 0.034(6) -0.016(5)
C4N 0.103(6) 0.101(6) 0.089(6) -0.047(5) 0.018(5) -0.009(5)
C4O 0.191(12) 0.166(10) 0.099(7) -0.038(7) 0.040(7) 0.049(9)
C4PA 0.258(16) 0.262(16) 0.185(11) -0.181(12) 0.119(11) -0.136(13)
C4Q 0.131(9) 0.201(11) 0.118(8) -0.053(8) 0.021(7) 0.055(8)
C4ZA 0.081(5) 0.108(6) 0.100(6) -0.060(5) 0.005(5) -0.011(5)
O4ZB 0.098(4) 0.108(4) 0.116(4) -0.063(3) -0.010(3) -0.004(3)
C4ZC 0.110(7) 0.134(7) 0.105(6) -0.064(6) -0.008(6) -0.003(6)
C5A 0.130(11) 0.096(8) 0.227(16) -0.059(9) 0.011(11) 0.009(7)
C5B 0.163(13) 0.133(10) 0.153(12) -0.010(9) 0.027(11) 0.019(9)
C5C 0.184(14) 0.185(13) 0.117(10) -0.006(9) -0.007(10) 0.004(11)
C5D 0.205(15) 0.114(8) 0.111(9) -0.022(7) 0.034(10) -0.008(8)
C5E 0.116(9) 0.090(7) 0.185(13) -0.053(8) 0.002(9) 0.012(6)
C5F 0.143(10) 0.099(7) 0.162(10) -0.047(7) 0.015(9) 0.021(7)
C5O 0.170(9) 0.063(5) 0.122(7) -0.047(5) -0.043(6) -0.017(5)
O5P 0.170(6) 0.086(4) 0.130(5) -0.062(4) -0.023(4) -0.015(4)
N5Q 0.139(6) 0.071(4) 0.126(6) -0.055(4) -0.039(5) 0.009(4)
C5R 0.145(8) 0.060(5) 0.119(8) -0.042(5) -0.043(6) 0.005(5)
C5S 0.209(12) 0.071(6) 0.161(10) -0.054(7) -0.090(9) 0.027(7)
C5T 0.289(17) 0.084(7) 0.179(12) -0.058(8) -0.090(13) 0.027(9)
C5U 0.272(17) 0.088(7) 0.141(11) -0.046(7) -0.032(10) 0.023(9)
C5V 0.255(15) 0.121(9) 0.118(9) -0.064(8) -0.062(9) 0.024(9)
C5W 0.225(12) 0.098(7) 0.133(9) -0.071(7) -0.029(10) -0.015(7)
C5J 0.169(12) 0.125(10) 0.268(18) -0.065(11) 0.025(12) -0.042(9)
C5Y 0.130(9) 0.121(8) 0.202(12) -0.049(8) -0.005(8) 0.010(7)
C6A 0.104(7) 0.100(7) 0.121(7) -0.033(6) -0.002(6) -0.001(6)
C6B 0.104(7) 0.096(7) 0.142(8) -0.049(6) 0.020(7) -0.004(5)
C6C 0.098(7) 0.115(8) 0.111(7) -0.032(6) 0.003(6) 0.026(6)
C6D 0.092(7) 0.106(8) 0.141(8) -0.048(7) 0.006(6) -0.009(6)
C6E 0.107(7) 0.089(7) 0.145(9) -0.027(6) -0.001(7) 0.005(5)
C6F 0.112(7) 0.097(7) 0.131(8) -0.014(6) -0.013(6) -0.004(6)
O6G 0.085(4) 0.131(5) 0.157(6) -0.026(4) -0.006(4) 0.014(4)
C6N 0.120(8) 0.119(8) 0.133(8) -0.031(7) 0.000(7) 0.012(7)
C6P 0.129(8) 0.141(9) 0.162(10) -0.045(8) -0.029(7) -0.029(7)
C6Q 0.168(11) 0.162(10) 0.121(8) -0.023(7) -0.026(8) -0.024(8)
C6R 0.171(12) 0.229(15) 0.181(12) -0.076(11) -0.060(10) 0.090(11)
C6Z 0.119(8) 0.103(7) 0.140(8) -0.051(6) -0.001(7) 0.020(6)
C7A 0.096(7) 0.091(6) 0.131(8) -0.034(6) -0.011(6) 0.001(5)
C7B 0.104(7) 0.095(7) 0.141(8) -0.026(6) -0.022(7) -0.005(6)
C7C 0.107(7) 0.100(7) 0.136(9) -0.039(7) -0.027(7) -0.003(6)
C7D 0.133(9) 0.074(6) 0.131(9) -0.032(6) -0.049(8) -0.002(6)
C7E 0.128(8) 0.093(7) 0.143(9) -0.055(7) -0.043(7) 0.003(6)
C7F 0.117(7) 0.090(6) 0.119(8) -0.035(6) -0.022(6) -0.006(6)
O7G 0.189(7) 0.114(5) 0.167(6) -0.059(5) -0.059(6) 0.023(5)
C7J 0.114(8) 0.116(8) 0.126(8) -0.022(6) -0.010(6) 0.015(6)
C7X 0.132(9) 0.126(8) 0.144(9) -0.029(7) -0.034(7) 0.007(6)
C7Y 0.146(9) 0.094(7) 0.209(12) -0.034(7) -0.041(8) 0.013(6)
C7K 0.194(13) 0.159(10) 0.129(9) -0.004(8) 0.012(9) 0.057(9)
C7Z 0.109(7) 0.086(6) 0.166(9) -0.018(6) -0.021(7) 0.000(5)
C8A 0.110(7) 0.133(9) 0.106(7) -0.048(7) -0.018(6) -0.002(6)
C8B 0.138(8) 0.083(6) 0.136(8) -0.050(5) -0.032(7) -0.003(5)
C8C 0.157(9) 0.094(7) 0.111(7) -0.021(6) -0.037(7) -0.020(6)
C8D 0.161(10) 0.134(10) 0.128(9) -0.035(8) -0.052(8) -0.018(7)
C8E 0.174(11) 0.075(7) 0.182(11) -0.017(7) -0.053(9) -0.026(6)
C8F 0.140(9) 0.103(8) 0.164(10) -0.042(8) -0.028(8) -0.018(6)
O8G 0.183(8) 0.129(6) 0.183(8) -0.012(5) -0.069(7) -0.029(5)
C8N 0.110(7) 0.096(7) 0.160(9) -0.066(6) 0.005(6) -0.015(5)
C8O 0.119(8) 0.129(8) 0.197(11) -0.085(8) -0.004(7) -0.001(6)
C8P 0.106(7) 0.170(10) 0.176(10) -0.094(8) -0.010(7) -0.004(7)
C8Q 0.137(8) 0.121(8) 0.150(9) -0.052(7) -0.029(7) 0.001(6)
C8ZA 0.204(11) 0.082(6) 0.109(7) -0.015(5) -0.037(7) -0.032(6)
C5Z 0.228(15) 0.103(9) 0.232(15) -0.053(10) -0.071(12) -0.023(9)
O8ZB 0.147(6) 0.139(6) 0.185(7) -0.033(5) 0.003(5) 0.007(5)

loop_
_atom_type_symbol
_atom_type_description
_atom_type_scat_dispersion_real
_atom_type_scat_dispersion_imag
_atom_type_scat_source
C C 0.003 0.0016 'International Tables Vol C Tables 4.2.6.8 and 6.1.1.4'
N N 0.0059 0.0032 'International Tables Vol C Tables 4.2.6.8 and 6.1.1.4'
O O 0.0105 0.0059 'International Tables Vol C Tables 4.2.6.8 and 6.1.1.4'
H H 0 0 'International Tables Vol C Tables 4.2.6.8 and 6.1.1.4'

loop_
_geom_angle_atom_site_label_1
_geom_angle_atom_site_label_2
_geom_angle_atom_site_label_3
_geom_angle
O1ME C1ME H1M1 109.5
O1ME C1ME H1M2 109.5
H1M1 C1ME H1M2 109.5
O1ME C1ME H1M3 109.5
H1M1 C1ME H1M3 109.5
H1M2 C1ME H1M3 109.5
C1ME O1ME H1ME 109.5
C1B C1A C1F 118.5(9)
C1B C1A C1J 121.3(10)
C1F C1A C1J 120.1(10)
C1A C1B C1C 121.8(9)
C1A C1B H1B1 119.1
C1C C1B H1B1 119.1
C1A C1B H1B2 119.1
C1C C1B H1B2 119.1
C1D C1C C1B 118.3(9)
C1D C1C C4ZC 120.2(8)
C1B C1C C4ZC 121.5(9)
C1E C1D O1G 121.0(9)
C1E C1D C1C 121.7(9)
O1G C1D C1C 117.2(8)
C1D C1E C1F 118.4(10)
C1D C1E C1Z 121.7(10)
C1F C1E C1Z 119.6(10)
C1A C1F C1E 121.1(9)
C1A C1F H1F 119.5
C1E C1F H1F 119.5
C1D O1G C1H 115.3(9)
O1G C1H C1I 111.2(10)
O1G C1H H1H1 109.4
C1I C1H H1H1 109.4
O1G C1H H1H2 109.4
C1I C1H H1H2 109.4
H1H1 C1H H1H2 108
C1H C1I C1L 113.2(12)
C1H C1I H1I1 108.9
C1L C1I H1I1 108.9
C1H C1I H1I2 108.9
C1L C1I H1I2 109
H1I1 C1I H1I2 107.8
C1H C1I H1I3 108.9
C1L C1I H1I3 108.9
C1H C1I H1I4 108.9
C1L C1I H1I4 109
H1I3 C1I H1I4 107.8
C1MB C1L C1I 105.8(16)
C1MA C1L C1I 109.3(19)
C1MA C1L H1L1 109.8
C1I C1L H1L1 109.8
C1MA C1L H1L2 109.8
C1I C1L H1L2 109.8
H1L1 C1L H1L2 108.3
N1N C1MA C1L 112.6(13)
N1N C1MA H1M1 109
C1L C1MA H1M1 109
N1N C1MA H1M2 109.1
C1L C1MA H1M2 109.1
H1M1 C1MA H1M2 107.8
C1L C1MB N1N 114.3(12)
C1L C1MB H1M3 108.7
N1N C1MB H1M3 108.7
C1L C1MB H1M4 108.7
N1N C1MB H1M4 108.7
H1M3 C1MB H1M4 107.6
C1O N1N C1MB 121.0(15)
C1O N1N C1MA 124.5(19)
C1O N1N H1N 117.8
C1MA N1N H1N 117.7
O1PA C1O N1Q 121.5(10)
O1PB C1O N1Q 122.3(9)
O1PA C1O N1N 118.8(10)
O1PB C1O N1N 121.8(9)
N1Q C1O N1N 114.3(6)
C1O N1Q C1R 127.7(6)
C1O N1Q H1Q 116.2
C1R N1Q H1Q 116.2
C1W C1R C1S 119.3(8)
C1W C1R N1Q 119.0(7)
C1S C1R N1Q 121.5(8)
C1T C1S C1R 118.7(8)
C1T C1S H1S 120.6
C1R C1S H1S 120.6
C1S C1T C1U 121.0(8)
C1S C1T H1T 119.5
C1U C1T H1T 119.5
C1V C1U C1T 119.5(9)
C1V C1U H1U 120.3
C1T C1U H1U 120.3
C1W C1V C1U 120.7(9)
C1W C1V H1V 119.6
C1U C1V H1V 119.6
C1V C1W C1R 120.8(8)
C1V C1W H1W 119.6
C1R C1W H1W 119.6
C1YA C1J C1X 113.9(10)
C1KB C1J C1X 110.5(9)
C1YA C1J C1A 113.6(13)
C1KB C1J C1A 118.9(14)
C1X C1J C1A 112.6(8)
C1KB C1J C1YB 107.5(9)
C1X C1J C1YB 104.4(8)
C1A C1J C1YB 101.2(12)
C1YA C1J C1KA 108.9(10)
C1X C1J C1KA 101.8(11)
C1A C1J C1KA 104.8(11)
C1J C1KA H1K1 109.5
C1J C1KA H1K2 109.5
H1K1 C1KA H1K2 109.5
C1J C1KA H1K3 109.5
H1K1 C1KA H1K3 109.5
H1K2 C1KA H1K3 109.5
C1J C1YA H1Y1 109.4
C1J C1YA H1Y2 109.5
H1Y1 C1YA H1Y2 109.5
C1J C1YA H1Y3 109.5
H1Y1 C1YA H1Y3 109.5
H1Y2 C1YA H1Y3 109.5
C1J C1KB H1K4 109.4
C1J C1KB H1K5 109.5
H1K4 C1KB H1K5 109.5
C1J C1KB H1K6 109.5
H1K4 C1KB H1K6 109.5
H1K5 C1KB H1K6 109.5
C1J C1YB H1Y4 109.4
C1J C1YB H1Y5 109.5
H1Y4 C1YB H1Y5 109.5
C1J C1YB H1Y6 109.5
H1Y4 C1YB H1Y6 109.5
H1Y5 C1YB H1Y6 109.5
C1J C1X H1X1 109.5
C1J C1X H1X2 109.5
H1X1 C1X H1X2 109.5
C1J C1X H1X3 109.5
H1X1 C1X H1X3 109.5
H1X2 C1X H1X3 109.5
C1J C1X H1X4 109.5
H1X1 C1X H1X4 141.1
H1X2 C1X H1X4 56.3
H1X3 C1X H1X4 56.3
C1J C1X H1X5 109.5
H1X1 C1X H1X5 56.3
H1X2 C1X H1X5 141.1
H1X3 C1X H1X5 56.3
H1X4 C1X H1X5 109.5
C1J C1X H1X6 109.5
H1X1 C1X H1X6 56.3
H1X2 C1X H1X6 56.3
H1X3 C1X H1X6 141.1
H1X4 C1X H1X6 109.5
H1X5 C1X H1X6 109.5
C2C C1Z C1E 111.6(8)
C2C C1Z H1Z1 109.3
C1E C1Z H1Z1 109.3
C2C C1Z H1Z2 109.3
C1E C1Z H1Z2 109.3
H1Z1 C1Z H1Z2 108
C2F C2A C2B 116.0(10)
C2F C2A C2NA 134.1(13)
C2B C2A C2NA 109.4(12)
C2F C2A C2NB 113.9(13)
C2B C2A C2NB 130.0(12)
C2C C2B C2A 123.6(11)
C2C C2B H2B1 118.2
C2A C2B H2B1 118.2
C2C C2B H2B2 118.2
C2A C2B H2B2 118.2
C2B C2C C2D 118.1(11)
C2B C2C C1Z 121.3(12)
C2D C2C C1Z 120.5(11)
O2G C2D C2E 121.1(10)
O2G C2D C2C 119.4(11)
C2E C2D C2C 119.5(9)
C2F C2E C2D 117.6(10)
C2F C2E C2Z 121.8(11)
C2D C2E C2Z 120.6(9)
C2A C2F C2E 124.9(11)
C2A C2F H2F 117.6
C2E C2F H2F 117.6
C2D O2G C2H 110.5(8)
O2G C2H C2I 108.2(10)
O2G C2H H2H1 110.1
C2I C2H H2H1 110.1
O2G C2H H2H2 110.1
C2I C2H H2H2 110.1
H2H1 C2H H2H2 108.4
C2LA C2I C2H 115.0(11)
C2LB C2I C2H 148(2)
C2LA C2I H2I1 108.5
C2H C2I H2I1 108.5
C2LA C2I H2I2 108.5
C2H C2I H2I2 108.5
H2I1 C2I H2I2 107.5
C2LB C2I H2I3 99.9
C2H C2I H2I3 99.9
C2LB C2I H2I4 99.8
C2H C2I H2I4 99.9
H2I3 C2I H2I4 104.1
C2I C2LA C2MA 104.4(12)
C2I C2LA H2L1 110.9
C2MA C2LA H2L1 110.9
C2I C2LA H2L2 110.9
C2MA C2LA H2L2 110.9
H2L1 C2LA H2L2 108.9
C2I C2LB C2MA 100(3)
C2I C2LB H2L3 111.7
C2MA C2LB H2L3 111.7
C2I C2LB H2L4 111.8
C2MA C2LB H2L4 111.8
H2L3 C2LB H2L4 109.5
C2LA C2MA H2M1 109.5
C2LA C2MA H2M2 109.5
H2M1 C2MA H2M2 109.5
C2LA C2MA H2M3 109.5
H2M1 C2MA H2M3 109.5
H2M2 C2MA H2M3 109.5
C2LB C2MA H2M4 109.5
C2LB C2MA H2M5 109.4
H2M4 C2MA H2M5 109.5
C2LB C2MA H2M6 109.5
H2M4 C2MA H2M6 109.5
H2M5 C2MA H2M6 109.5
C2RA C2NA C2A 114.6(18)
C2RA C2NA C2QA 105.5(19)
C2A C2NA C2QA 100.3(16)
C2RA C2NA C2PA 117.0(17)
C2A C2NA C2PA 113.3(16)
C2QA C2NA C2PA 103.6(14)
C2NA C2PA H2P1 109.4
C2NA C2PA H2P2 109.5
H2P1 C2PA H2P2 109.5
C2NA C2PA H2P3 109.5
H2P1 C2PA H2P3 109.5
H2P2 C2PA H2P3 109.5
C2NA C2QA H2Q1 109.5
C2NA C2QA H2Q2 109.4
H2Q1 C2QA H2Q2 109.5
C2NA C2QA H2Q3 109.5
H2Q1 C2QA H2Q3 109.5
H2Q2 C2QA H2Q3 109.5
C2NA C2RA H2R1 109.5
C2NA C2RA H2R2 109.5
H2R1 C2RA H2R2 109.5
C2NA C2RA H2R3 109.5
H2R1 C2RA H2R3 109.5
H2R2 C2RA H2R3 109.5
C2QB C2NB C2RB 108.9(14)
C2QB C2NB C2PB 114.4(14)
C2RB C2NB C2PB 104.2(13)
C2QB C2NB C2A 120.7(13)
C2RB C2NB C2A 102.4(15)
C2PB C2NB C2A 104.5(18)
C2NB C2PB H2P4 109.4
C2NB C2PB H2P5 109.5
H2P4 C2PB H2P5 109.5
C2NB C2PB H2P6 109.5
H2P4 C2PB H2P6 109.5
H2P5 C2PB H2P6 109.5
C2NB C2QB H2Q4 109.5
C2NB C2QB H2Q5 109.5
H2Q4 C2QB H2Q5 109.5
C2NB C2QB H2Q6 109.5
H2Q4 C2QB H2Q6 109.5
H2Q5 C2QB H2Q6 109.5
C2NB C2RB H2R4 109.5
C2NB C2RB H2R5 109.5
H2R4 C2RB H2R5 109.5
C2NB C2RB H2R6 109.4
H2R4 C2RB H2R6 109.5
H2R5 C2RB H2R6 109.5
C2E C2Z C3C 112.2(7)
C2E C2Z H2Z1 109.2
C3C C2Z H2Z1 109.2
C2E C2Z H2Z2 109.2
C3C C2Z H2Z2 109.2
H2Z1 C2Z H2Z2 107.9
C2E C2Z H2Z3 109.2
C3C C2Z H2Z3 109.2
C2E C2Z H2Z4 109.2
C3C C2Z H2Z4 109.2
H2Z3 C2Z H2Z4 107.9
C3F C3A C3B 115.6(10)
C3F C3A C3J 121.7(10)
C3B C3A C3J 122.6(9)
C3A C3B C3C 122.7(10)
C3A C3B H3B 118.7
C3C C3B H3B 118.7
C3D C3C C3B 118.0(10)
C3D C3C C2Z 120.5(10)
C3B C3C C2Z 121.0(9)
C3E C3D O3G 121.9(10)
C3E C3D C3C 120.0(10)
O3G C3D C3C 118.0(11)
C3F C3E C3D 119.3(10)
C3F C3E C3ZA 138.2(14)
C3D C3E C3ZA 102.5(13)
C3F C3E C3ZB 114.6(11)
C3D C3E C3ZB 125.9(11)
C3E C3F C3A 124.4(11)
C3E C3F H3F 117.8
C3A C3F H3F 117.8
C3D O3G C3HB 107.7(8)
C3D O3G C3HA 126.2(11)
C3IA C3HA O3G 117.5(17)
C3IA C3HA H3H1 107.9
O3G C3HA H3H1 107.9
C3IA C3HA H3H2 107.9
O3G C3HA H3H2 107.9
H3H1 C3HA H3H2 107.2
C3HA C3IA C3LA 103.0(18)
C3HA C3IA H3I1 111.2
C3LA C3IA H3I1 111.2
C3HA C3IA H3I2 111.2
C3LA C3IA H3I2 111.2
H3I1 C3IA H3I2 109.1
C3IA C3LA C3M 105.8(18)
C3IA C3LA H3L1 110.6
C3M C3LA H3L1 110.6
C3IA C3LA H3L2 110.6
C3M C3LA H3L2 110.6
H3L1 C3LA H3L2 108.7
O3G C3HB C3IB 102.5(10)
O3G C3HB H3H3 111.3
C3IB C3HB H3H3 111.3
O3G C3HB H3H4 111.3
C3IB C3HB H3H4 111.3
H3H3 C3HB H3H4 109.2
C3HB C3IB C3LB 114.3(10)
C3HB C3IB H3I3 108.7
C3LB C3IB H3I3 108.7
C3HB C3IB H3I4 108.7
C3LB C3IB H3I4 108.7
H3I3 C3IB H3I4 107.6
C3M C3LB C3IB 111.4(10)
C3M C3LB H3L3 109.4
C3IB C3LB H3L3 109.4
C3M C3LB H3L4 109.3
C3IB C3LB H3L4 109.3
H3L3 C3LB H3L4 108
N3N C3M C3LA 114.9(13)
N3N C3M C3LB 112.0(8)
N3N C3M H3M1 108.6
C3LA C3M H3M1 108.6
N3N C3M H3M2 108.5
C3LA C3M H3M2 108.5
H3M1 C3M H3M2 107.5
N3N C3M H3M3 109.2
C3LB C3M H3M3 109.2
N3N C3M H3M4 109.2
C3LB C3M H3M4 109.2
H3M3 C3M H3M4 107.9
C3O N3N C3M 122.4(7)
C3O N3N H3N 118.8
C3M N3N H3N 118.8
O3P C3O N3N 122.2(7)
O3P C3O N3Q 123.0(8)
N3N C3O N3Q 114.8(7)
C3O N3Q C3R 127.4(7)
C3O N3Q H3Q 116.3
C3R N3Q H3Q 116.3
C3W C3R C3S 118.7(9)
C3W C3R N3Q 116.5(8)
C3S C3R N3Q 124.8(7)
C3T C3S C3R 120.5(8)
C3T C3S H3S 119.7
C3R C3S H3S 119.7
C3U C3T C3S 119.5(10)
C3U C3T H3T 120.2
C3S C3T H3T 120.2
C3T C3U C3V 121.5(10)
C3T C3U H3U 119.3
C3V C3U H3U 119.2
C3U C3V C3W 119.3(10)
C3U C3V H3V 120.4
C3W C3V H3V 120.4
C3R C3W C3V 120.4(9)
C3R C3W H3W 119.8
C3V C3W H3W 119.8
C3A C3J C3YB 118(2)
C3A C3J C3XB 105(3)
C3YB C3J C3XB 112(3)
C3A C3J C3KA 113.6(9)
C3A C3J C3YA 108.7(9)
C3KA C3J C3YA 110.2(9)
C3A C3J C3KB 106(2)
C3YB C3J C3KB 111(2)
C3XB C3J C3KB 103(4)
C3A C3J C3XA 109.1(8)
C3KA C3J C3XA 107.1(9)
C3YA C3J C3XA 108.0(10)
C3J C3KA H3K1 109.5
C3J C3KA H3K2 109.5
H3K1 C3KA H3K2 109.5
C3J C3KA H3K3 109.5
H3K1 C3KA H3K3 109.5
H3K2 C3KA H3K3 109.5
C3J C3XA H3X1 109.5
C3J C3XA H3X2 109.5
H3X1 C3XA H3X2 109.5
C3J C3XA H3X3 109.5
H3X1 C3XA H3X3 109.5
H3X2 C3XA H3X3 109.5
C3J C3YA H3Y1 109.5
C3J C3YA H3Y2 109.5
H3Y1 C3YA H3Y2 109.5
C3J C3YA H3Y3 109.5
H3Y1 C3YA H3Y3 109.5
H3Y2 C3YA H3Y3 109.5
C3J C3KB H3K4 109.5
C3J C3KB H3K5 109.4
H3K4 C3KB H3K5 109.5
C3J C3KB H3K6 109.5
H3K4 C3KB H3K6 109.5
H3K5 C3KB H3K6 109.5
C3J C3XB H3X4 109.5
C3J C3XB H3X5 109.5
H3X4 C3XB H3X5 109.5
C3J C3XB H3X6 109.5
H3X4 C3XB H3X6 109.5
H3X5 C3XB H3X6 109.5
C3J C3YB H3Y4 109.5
C3J C3YB H3Y5 109.5
H3Y4 C3YB H3Y5 109.5
C3J C3YB H3Y6 109.5
H3Y4 C3YB H3Y6 109.5
H3Y5 C3YB H3Y6 109.5
C4C C3ZA C3E 110.3(13)
C4C C3ZA H3Z1 109.6
C3E C3ZA H3Z1 109.6
C4C C3ZA H3Z2 109.6
C3E C3ZA H3Z2 109.6
H3Z1 C3ZA H3Z2 108.1
C4C C3ZB C3E 107.4(8)
C4C C3ZB H3Z3 110.2
C3E C3ZB H3Z3 110.2
C4C C3ZB H3Z4 110.2
C3E C3ZB H3Z4 110.2
H3Z3 C3ZB H3Z4 108.5
C4F C4A C4B 115.8(7)
C4F C4A C4N 121.6(7)
C4B C4A C4N 122.4(8)
C4C C4B C4A 124.8(8)
C4C C4B H4B 117.6
C4A C4B H4B 117.6
C4B C4C C4D 117.9(7)
C4B C4C C3ZA 130.1(11)
C4D C4C C3ZA 109.7(11)
C4B C4C C3ZB 117.3(9)
C4D C4C C3ZB 124.6(8)
C4C C4D O4G 120.4(7)
C4C C4D C4E 120.4(7)
O4G C4D C4E 119.0(7)
C4F C4E C4D 118.1(7)
C4F C4E C4ZA 120.1(7)
C4D C4E C4ZA 121.9(7)
C4A C4F C4E 123.1(7)
C4A C4F H4F 118.5
C4E C4F H4F 118.5
C4D O4G C4H 114.1(6)
O4G C4H C4IA 112.2(10)
O4G C4H C4IB 106.4(9)
O4G C4H H4H1 109.2
C4IA C4H H4H1 109.2
O4G C4H H4H2 109.2
C4IA C4H H4H2 109.2
H4H1 C4H H4H2 107.9
O4G C4H H4H3 110.4
C4IB C4H H4H3 110.4
O4G C4H H4H4 110.5
C4IB C4H H4H4 110.4
H4H3 C4H H4H4 108.6
C4LA C4IA C4H 98.4(12)
C4LA C4IA H4I1 112.1
C4H C4IA H4I1 112.1
C4LA C4IA H4I2 112.1
C4H C4IA H4I2 112.1
H4I1 C4IA H4I2 109.7
C4IA C4LA C4MA 104.8(14)
C4IA C4LA H4L1 110.8
C4MA C4LA H4L1 110.8
C4IA C4LA H4L2 110.8
C4MA C4LA H4L2 110.8
H4L1 C4LA H4L2 108.9
C4LA C4MA H4M1 109.5
C4LA C4MA H4M2 109.5
H4M1 C4MA H4M2 109.5
C4LA C4MA H4M3 109.5
H4M1 C4MA H4M3 109.5
H4M2 C4MA H4M3 109.5
C4LB C4IB C4H 111.5(11)
C4LB C4IB H4I3 109.3
C4H C4IB H4I3 109.3
C4LB C4IB H4I4 109.3
C4H C4IB H4I4 109.3
H4I3 C4IB H4I4 108
C4IB C4LB C4MB 114.4(14)
C4IB C4LB H4L3 108.7
C4MB C4LB H4L3 108.7
C4IB C4LB H4L4 108.7
C4MB C4LB H4L4 108.7
H4L3 C4LB H4L4 107.6
C4LB C4MB H4M4 109.5
C4LB C4MB H4M5 109.5
H4M4 C4MB H4M5 109.5
C4LB C4MB H4M6 109.5
H4M4 C4MB H4M6 109.5
H4M5 C4MB H4M6 109.5
C4Q C4N C4O 106.7(9)
C4Q C4N C4PA 106.9(10)
C4O C4N C4PA 110.6(9)
C4Q C4N C4A 108.4(7)
C4O C4N C4A 113.7(7)
C4PA C4N C4A 110.3(7)
C4N C4O H4O1 109.5
C4N C4O H4O2 109.5
H4O1 C4O H4O2 109.5
C4N C4O H4O3 109.5
H4O1 C4O H4O3 109.5
H4O2 C4O H4O3 109.5
C4N C4PA H4P1 109.5
C4N C4PA H4P2 109.5
H4P1 C4PA H4P2 109.5
C4N C4PA H4P3 109.5
H4P1 C4PA H4P3 109.5
H4P2 C4PA H4P3 109.5
C4N C4Q H4Q1 109.5
C4N C4Q H4Q2 109.5
H4Q1 C4Q H4Q2 109.5
C4N C4Q H4Q3 109.5
H4Q1 C4Q H4Q3 109.5
H4Q2 C4Q H4Q3 109.5
O4ZB C4ZA C4E 112.5(6)
O4ZB C4ZA H4Z1 109.1
C4E C4ZA H4Z1 109.1
O4ZB C4ZA H4Z2 109.1
C4E C4ZA H4Z2 109.1
H4Z1 C4ZA H4Z2 107.8
C4ZA O4ZB C4ZC 114.0(6)
O4ZB C4ZC C1C 111.2(7)
O4ZB C4ZC H4Z3 109.4
C1C C4ZC H4Z3 109.4
O4ZB C4ZC H4Z4 109.4
C1C C4ZC H4Z4 109.4
H4Z3 C4ZC H4Z4 108
C5B C5A C5F 114.3(14)
C5B C5A C5J 120.8(16)
C5F C5A C5J 124.9(17)
C5A C5B C5C 124.8(15)
C5A C5B H5B1 117.6
C5C C5B H5B1 117.6
C5A C5B H5B2 117.6
C5C C5B H5B2 117.6
C5B C5C C8ZD 108(2)
C5B C5C C5D 118.5(14)
C8ZD C5C C5D 129.1(19)
C5B C5C C8ZC 132.2(18)
C5D C5C C8ZC 109.0(17)
C5E C5D O5GB 123.4(15)
C5E C5D C5C 117.7(15)
O5GB C5D C5C 117.1(14)
C5E C5D O5GA 119.2(14)
C5C C5D O5GA 120.2(15)
C5D C5E C5F 121.2(13)
C5D C5E C6Z 120.0(13)
C5F C5E C6Z 118.7(13)
C5E C5F C5A 123.2(13)
C5E C5F H5F 118.4
C5A C5F H5F 118.4
C5HA O5GA C5D 104.5(18)
C5IA C5HA O5GA 101(2)
C5IA C5HA H5H1 111.5
O5GA C5HA H5H1 111.5
C5IA C5HA H5H2 111.5
O5GA C5HA H5H2 111.5
H5H1 C5HA H5H2 109.3
C5HA C5IA C5LA 112.6(6)
C5HA C5IA H5I1 109.1
C5LA C5IA H5I1 109.1
C5HA C5IA H5I2 109.1
C5LA C5IA H5I2 109.1
H5I1 C5IA H5I2 107.8
C5MA C5LA C5IA 112.5(6)
C5MA C5LA H5L1 109.1
C5IA C5LA H5L1 109.1
C5MA C5LA H5L2 109.1
C5IA C5LA H5L2 109.1
H5L1 C5LA H5L2 107.8
C5LA C5MA N5NA 111.7(12)
C5LA C5MA H5M1 109.3
N5NA C5MA H5M1 109.3
C5LA C5MA H5M2 109.3
N5NA C5MA H5M2 109.3
H5M1 C5MA H5M2 107.9
C5O N5NA C5MA 119(2)
C5O N5NA H5NA 120.5
C5MA N5NA H5NA 120.5
C5HB O5GB C5D 110.0(15)
O5GB C5HB C5IB 104.2(17)
O5GB C5HB H5H3 110.9
C5IB C5HB H5H3 110.9
O5GB C5HB H5H4 110.9
C5IB C5HB H5H4 110.9
H5H3 C5HB H5H4 108.9
C5LB C5IB C5HB 107.6(16)
C5LB C5IB H5I3 110.2
C5HB C5IB H5I3 110.2
C5LB C5IB H5I4 110.2
C5HB C5IB H5I4 110.2
H5I3 C5IB H5I4 108.5
C5IB C5LB C5MB 114.6(16)
C5IB C5LB H5L3 108.6
C5MB C5LB H5L3 108.6
C5IB C5LB H5L4 108.6
C5MB C5LB H5L4 108.6
H5L3 C5LB H5L4 107.6
C5LB C5MB N5NB 115.0(15)
C5LB C5MB H5M3 108.5
N5NB C5MB H5M3 108.5
C5LB C5MB H5M4 108.5
N5NB C5MB H5M4 108.5
H5M3 C5MB H5M4 107.5
C5O N5NB C5MB 110.2(12)
C5O N5NB H5NB 124.9
C5MB N5NB H5NB 124.9
O5P C5O N5Q 122.9(8)
O5P C5O N5NA 117.6(11)
N5Q C5O N5NA 117.7(10)
O5P C5O N5NB 123.8(9)
N5Q C5O N5NB 110.9(9)
C5O N5Q C5R 125.2(6)
C5O N5Q H5Q 117.4
C5R N5Q H5Q 117.4
C5S C5R C5W 120.0(7)
C5S C5R N5Q 116.6(7)
C5W C5R N5Q 123.4(7)
C5T C5S C5R 120.0(7)
C5T C5S H5S 120
C5R C5S H5S 120
C5S C5T C5U 120.0(8)
C5S C5T H5T 120
C5U C5T H5T 120
C5T C5U C5V 120.0(7)
C5T C5U H5U 120
C5V C5U H5U 120
C5W C5V C5U 120.0(7)
C5W C5V H5V 120
C5U C5V H5V 120
C5V C5W C5R 120.0(7)
C5V C5W H5W 120
C5R C5W H5W 120
C5A C5J C5KA 126(2)
C5A C5J C5XB 126.4(14)
C5A C5J C5KB 101.3(16)
C5XB C5J C5KB 104.7(11)
C5A C5J C5XA 97.1(15)
C5KA C5J C5XA 106.0(13)
C5A C5J C5Y 110.2(10)
C5KA C5J C5Y 109.3(15)
C5XB C5J C5Y 108.4(11)
C5KB C5J C5Y 102.9(11)
C5XA C5J C5Y 105.6(10)
C5J C5KA H5K1 109.5
C5J C5KA H5K2 109.5
H5K1 C5KA H5K2 109.5
C5J C5KA H5K3 109.5
H5K1 C5KA H5K3 109.5
H5K2 C5KA H5K3 109.5
C5J C5XA H5X1 109.5
C5J C5XA H5X2 109.5
H5X1 C5XA H5X2 109.5
C5J C5XA H5X3 109.5
H5X1 C5XA H5X3 109.5
H5X2 C5XA H5X3 109.5
C5J C5KB H5K4 109.5
C5J C5KB H5K5 109.5
H5K4 C5KB H5K5 109.5
C5J C5KB H5K6 109.5
H5K4 C5KB H5K6 109.5
H5K5 C5KB H5K6 109.5
C5J C5XB H5X4 109.5
C5J C5XB H5X5 109.5
H5X4 C5XB H5X5 109.5
C5J C5XB H5X6 109.5
H5X4 C5XB H5X6 109.5
H5X5 C5XB H5X6 109.5
C5J C5Y H5Y1 109.5
C5J C5Y H5Y2 109.5
H5Y1 C5Y H5Y2 109.5
C5J C5Y H5Y3 109.5
H5Y1 C5Y H5Y3 109.5
H5Y2 C5Y H5Y3 109.5
C6F C6A C6B 118.2(10)
C6F C6A C6N 118.8(9)
C6B C6A C6N 122.9(10)
C6C C6B C6A 120.9(9)
C6C C6B H6B 119.6
C6A C6B H6B 119.6
C6D C6C C6B 119.1(9)
C6D C6C C6Z 123.6(10)
C6B C6C C6Z 117.3(10)
C6C C6D O6G 118.3(10)
C6C C6D C6E 121.4(10)
O6G C6D C6E 120.3(10)
C6D C6E C6F 116.8(10)
C6D C6E C7Z 122.2(10)
C6F C6E C7Z 121.0(9)
C6A C6F C6E 122.8(9)
C6A C6F H6F 118.6
C6E C6F H6F 118.6
C6D O6G C6HB 118.5(11)
C6D O6G C6HA 99.7(10)
C6IA C6HA O6G 108.7(14)
C6IA C6HA H6H1 109.9
O6G C6HA H6H1 109.9
C6IA C6HA H6H2 110
O6G C6HA H6H2 109.9
H6H1 C6HA H6H2 108.3
C6HA C6IA C6LA 109.0(15)
C6HA C6IA H6I1 109.9
C6LA C6IA H6I1 109.9
C6HA C6IA H6I2 109.9
C6LA C6IA H6I2 109.9
H6I1 C6IA H6I2 108.3
C6LA C6MA H6M1 109.5
C6LA C6MA H6M2 109.5
H6M1 C6MA H6M2 109.5
C6LA C6MA H6M3 109.5
H6M1 C6MA H6M3 109.5
H6M2 C6MA H6M3 109.5
C6MA C6LA C6IA 103.8(18)
C6MA C6LA H6L1 111
C6IA C6LA H6L1 111
C6MA C6LA H6L2 111
C6IA C6LA H6L2 111
H6L1 C6LA H6L2 109
O6G C6HB C6IB 124.3(19)
O6G C6HB H6H3 106.3
C6IB C6HB H6H3 106.3
O6G C6HB H6H4 106.2
C6IB C6HB H6H4 106.3
H6H3 C6HB H6H4 106.4
C6HB C6IB C6LB 118(2)
C6HB C6IB H6I3 107.9
C6LB C6IB H6I3 107.9
C6HB C6IB H6I4 107.9
C6LB C6IB H6I4 107.9
H6I3 C6IB H6I4 107.2
C6MB C6LB C6IB 114(2)
C6MB C6LB H6L3 108.9
C6IB C6LB H6L3 108.9
C6MB C6LB H6L4 108.9
C6IB C6LB H6L4 108.9
H6L3 C6LB H6L4 107.7
C6LB C6MB H6M4 109.5
C6LB C6MB H6M5 109.4
H6M4 C6MB H6M5 109.5
C6LB C6MB H6M6 109.5
H6M4 C6MB H6M6 109.5
H6M5 C6MB H6M6 109.5
C6P C6N C6R 109.5(10)
C6P C6N C6A 113.7(9)
C6R C6N C6A 110.9(9)
C6P C6N C6Q 105.9(9)
C6R C6N C6Q 109.5(10)
C6A C6N C6Q 107.1(9)
C6N C6P H6P1 109.5
C6N C6P H6P2 109.5
H6P1 C6P H6P2 109.5
C6N C6P H6P3 109.5
H6P1 C6P H6P3 109.5
H6P2 C6P H6P3 109.5
C6N C6Q H6Q1 109.5
C6N C6Q H6Q2 109.5
H6Q1 C6Q H6Q2 109.5
C6N C6Q H6Q3 109.5
H6Q1 C6Q H6Q3 109.5
H6Q2 C6Q H6Q3 109.5
C6N C6R H6R1 109.5
C6N C6R H6R2 109.5
H6R1 C6R H6R2 109.5
C6N C6R H6R3 109.5
H6R1 C6R H6R3 109.5
H6R2 C6R H6R3 109.5
C5E C6Z C6C 112.9(7)
C5E C6Z H6Z1 109
C6C C6Z H6Z1 109
C5E C6Z H6Z2 109
C6C C6Z H6Z2 109
H6Z1 C6Z H6Z2 107.8
C7B C7A C7F 116.4(9)
C7B C7A C7J 122.9(10)
C7F C7A C7J 120.7(9)
C7A C7B C7C 123.4(10)
C7A C7B H7B 118.3
C7C C7B H7B 118.3
C7D C7C C7B 116.5(10)
C7D C7C C7Z 121.5(10)
C7B C7C C7Z 121.9(11)
C7E C7D C7C 123.2(9)
C7E C7D O7G 121.7(11)
C7C C7D O7G 115.0(11)
C7D C7E C7F 116.7(10)
C7D C7E C8ZA 123.1(10)
C7F C7E C8ZA 119.9(10)
C7A C7F C7E 123.6(10)
C7A C7F H7F 118.2
C7E C7F H7F 118.2
C7D O7G C7HB 102.4(15)
C7D O7G C7HA 110.6(11)
C7IA C7HA O7G 100.2(17)
C7IA C7HA H7H1 111.8
O7G C7HA H7H1 111.7
C7IA C7HA H7H2 111.7
O7G C7HA H7H2 111.7
H7H1 C7HA H7H2 109.5
C7MA C7LA C7IA 94.2(15)
C7MA C7LA H7L1 112.9
C7IA C7LA H7L1 112.9
C7MA C7LA H7L2 112.9
C7IA C7LA H7L2 112.9
H7L1 C7LA H7L2 110.3
C7HA C7IA C7LA 115(2)
C7HA C7IA H7I1 108.6
C7LA C7IA H7I1 108.6
C7HA C7IA H7I2 108.7
C7LA C7IA H7I2 108.7
H7I1 C7IA H7I2 107.6
N7NA C7MA C7LA 112.1(15)
N7NA C7MA H7M1 109.2
C7LA C7MA H7M1 109.2
N7NA C7MA H7M2 109.2
C7LA C7MA H7M2 109.2
H7M1 C7MA H7M2 107.9
C7OA N7NA C7MA 124.3(14)
C7OA N7NA H7NA 117.9
C7MA N7NA H7NA 117.9
O7PA C7OA N7NA 119.0(12)
O7PA C7OA N7QA 122.6(12)
N7NA C7OA N7QA 118.2(13)
C7OA N7QA C7RA 125.9(11)
C7OA N7QA H7QA 117.1
C7RA N7QA H7QA 117.1
C7SA C7RA C7WA 120
C7SA C7RA N7QA 122.3(8)
C7WA C7RA N7QA 117.7(8)
C7TA C7SA C7RA 120
C7TA C7SA H7SA 120
C7RA C7SA H7SA 120
C7SA C7TA C7UA 120
C7SA C7TA H7TA 120
C7UA C7TA H7TA 120
C7VA C7UA C7TA 120
C7VA C7UA H7UA 120
C7TA C7UA H7UA 120
C7UA C7VA C7WA 120
C7UA C7VA H7VA 120
C7WA C7VA H7VA 120
C7VA C7WA C7RA 120
C7VA C7WA H7WA 120
C7RA C7WA H7WA 120
C7IB C7HB O7G 91.2(17)
C7IB C7HB H7H3 113.4
O7G C7HB H7H3 113.4
C7IB C7HB H7H4 113.4
O7G C7HB H7H4 113.5
H7H3 C7HB H7H4 110.7
C7LB C7IB C7HB 108.6(18)
C7LB C7IB H7I3 110
C7HB C7IB H7I3 110
C7LB C7IB H7I4 110
C7HB C7IB H7I4 110
H7I3 C7IB H7I4 108.4
C7MB C7LB C7IB 106.8(19)
C7MB C7LB H7L3 110.4
C7IB C7LB H7L3 110.4
C7MB C7LB H7L4 110.4
C7IB C7LB H7L4 110.4
H7L3 C7LB H7L4 108.6
N7NB C7MB C7LB 110.2(19)
N7NB C7MB H7M3 109.6
C7LB C7MB H7M3 109.6
N7NB C7MB H7M4 109.6
C7LB C7MB H7M4 109.6
H7M3 C7MB H7M4 108.1
C7OB N7NB C7MB 124(3)
C7OB N7NB H7NB 118.2
C7MB N7NB H7NB 118.2
O7PB C7OB N7NB 128(3)
O7PB C7OB N7QB 122(3)
N7NB C7OB N7QB 108(2)
C7OB N7QB C7RB 124(2)
C7OB N7QB H7QB 118
C7RB N7QB H7QB 118
C7SB C7RB C7WB 120
C7SB C7RB N7QB 118.4(16)
C7WB C7RB N7QB 121.6(16)
C7RB C7SB C7TB 120
C7RB C7SB H7SB 120
C7TB C7SB H7SB 120
C7UB C7TB C7SB 120
C7UB C7TB H7TB 120
C7SB C7TB H7TB 120
C7TB C7UB C7VB 120
C7TB C7UB H7UB 120
C7VB C7UB H7UB 120
C7WB C7VB C7UB 120
C7WB C7VB H7VB 120
C7UB C7VB H7VB 120
C7VB C7WB C7RB 120
C7VB C7WB H7WB 120
C7RB C7WB H7WB 120
C7A C7J C7K 112.6(9)
C7A C7J C7X 109.4(8)
C7K C7J C7X 108.0(10)
C7A C7J C7Y 108.1(8)
C7K C7J C7Y 109.6(10)
C7X C7J C7Y 109.2(9)
C7J C7X H7X1 109.5
C7J C7X H7X2 109.5
H7X1 C7X H7X2 109.5
C7J C7X H7X3 109.5
H7X1 C7X H7X3 109.5
H7X2 C7X H7X3 109.5
C7J C7Y H7Y1 109.5
C7J C7Y H7Y2 109.5
H7Y1 C7Y H7Y2 109.5
C7J C7Y H7Y3 109.5
H7Y1 C7Y H7Y3 109.5
H7Y2 C7Y H7Y3 109.5
C7J C7K H7K1 109.5
C7J C7K H7K2 109.5
H7K1 C7K H7K2 109.5
C7J C7K H7K3 109.5
H7K1 C7K H7K3 109.5
H7K2 C7K H7K3 109.5
C7C C7Z C6E 110.3(8)
C7C C7Z H7Z1 109.6
C6E C7Z H7Z1 109.6
C7C C7Z H7Z2 109.6
C6E C7Z H7Z2 109.6
H7Z1 C7Z H7Z2 108.1
C8B C8A C8F 116.5(9)
C8B C8A C8N 122.2(10)
C8F C8A C8N 121.2(10)
C8C C8B C8A 124.4(9)
C8C C8B H8B 117.8
C8A C8B H8B 117.8
C8B C8C C8D 115.9(9)
C8B C8C C8ZA 121.6(9)
C8D C8C C8ZA 122.5(9)
C8E C8D C8C 122.7(10)
C8E C8D O8G 118.8(11)
C8C C8D O8G 118.4(10)
C8D C8E C8F 118.8(10)
C8D C8E C5Z 119.9(12)
C8F C8E C5Z 121.1(10)
C8E C8F C8A 121.4(10)
C8E C8F H8F 119.3
C8A C8F H8F 119.3
C8D O8G C8HB 112.3(17)
C8D O8G C8HA 113.1(12)
O8G C8HA C8IA 117(2)
O8G C8HA H8H1 108.1
C8IA C8HA H8H1 108.1
O8G C8HA H8H2 108.1
C8IA C8HA H8H2 108.1
H8H1 C8HA H8H2 107.3
C8HA C8IA C8LA 106.1(19)
C8HA C8IA H8I1 110.5
C8LA C8IA H8I1 110.5
C8HA C8IA H8I2 110.5
C8LA C8IA H8I2 110.5
H8I1 C8IA H8I2 108.7
C8IA C8LA C8MA 105(2)
C8IA C8LA H8L1 110.7
C8MA C8LA H8L1 110.6
C8IA C8LA H8L2 110.7
C8MA C8LA H8L2 110.7
H8L1 C8LA H8L2 108.8
C8LA C8MA H8M1 109.5
C8LA C8MA H8M2 109.4
H8M1 C8MA H8M2 109.5
C8LA C8MA H8M3 109.5
H8M1 C8MA H8M3 109.5
H8M2 C8MA H8M3 109.5
O8G C8HB C8IB 93(2)
O8G C8HB H8H3 113.2
C8IB C8HB H8H3 113.2
O8G C8HB H8H4 113.2
C8IB C8HB H8H4 113.2
H8H3 C8HB H8H4 110.5
C8HB C8IB C8LB 87(3)
C8HB C8IB H8I3 114.2
C8LB C8IB H8I3 114.2
C8HB C8IB H8I4 114.2
C8LB C8IB H8I4 114.2
H8I3 C8IB H8I4 111.4
C8MB C8LB C8IB 102(2)
C8MB C8LB H8L3 111.3
C8IB C8LB H8L3 111.3
C8MB C8LB H8L4 111.3
C8IB C8LB H8L4 111.3
H8L3 C8LB H8L4 109.2
C8LB C8MB H8M4 109.5
C8LB C8MB H8M5 109.5
H8M4 C8MB H8M5 109.5
C8LB C8MB H8M6 109.5
H8M4 C8MB H8M6 109.5
H8M5 C8MB H8M6 109.5
C8P C8N C8A 113.0(9)
C8P C8N C8Q 107.1(9)
C8A C8N C8Q 113.0(8)
C8P C8N C8O 107.6(8)
C8A C8N C8O 106.7(8)
C8Q C8N C8O 109.3(9)
C8N C8O H8O1 109.5
C8N C8O H8O2 109.5
H8O1 C8O H8O2 109.5
C8N C8O H8O3 109.5
H8O1 C8O H8O3 109.5
H8O2 C8O H8O3 109.5
C8N C8P H8P1 109.5
C8N C8P H8P2 109.5
H8P1 C8P H8P2 109.5
C8N C8P H8P3 109.5
H8P1 C8P H8P3 109.5
H8P2 C8P H8P3 109.5
C8N C8Q H8Q1 109.5
C8N C8Q H8Q2 109.5
H8Q1 C8Q H8Q2 109.5
C8N C8Q H8Q3 109.5
H8Q1 C8Q H8Q3 109.5
H8Q2 C8Q H8Q3 109.5
C8C C8ZA C7E 108.7(8)
C8C C8ZA H8Z1 110
C7E C8ZA H8Z1 109.9
C8C C8ZA H8Z2 109.9
C7E C8ZA H8Z2 109.9
H8Z1 C8ZA H8Z2 108.3
C8C C8ZA H8Z3 110
C7E C8ZA H8Z3 109.9
C8C C8ZA H8Z4 109.9
C7E C8ZA H8Z4 109.9
H8Z3 C8ZA H8Z4 108.3
O8ZB C5Z C8E 111.3(12)
O8ZB C5Z H5Z1 109.4
C8E C5Z H5Z1 109.4
O8ZB C5Z H5Z2 109.4
C8E C5Z H5Z2 109.4
H5Z1 C5Z H5Z2 108
O8ZB C5Z H5Z3 109.4
C8E C5Z H5Z3 109.4
O8ZB C5Z H5Z4 109.4
C8E C5Z H5Z4 109.4
H5Z3 C5Z H5Z4 108
C5Z O8ZB C8ZC 97.5(14)
C5Z O8ZB C8ZD 130.7(15)
O8ZB C8ZC C5C 106.0(15)
O8ZB C8ZC H8Z3 110.5
C5C C8ZC H8Z3 110.5
O8ZB C8ZC H8Z4 110.5
C5C C8ZC H8Z4 110.5
H8Z3 C8ZC H8Z4 108.7
C5C C8ZD O8ZB 109.7(18)
C5C C8ZD H8Z5 109.7
O8ZB C8ZD H8Z5 109.7
C5C C8ZD H8Z6 109.7
O8ZB C8ZD H8Z6 109.7
H8Z5 C8ZD H8Z6 108.2

loop_
_geom_bond_atom_site_label_1
_geom_bond_atom_site_label_2
_geom_bond_distance
C1ME O1ME 1.353(16)
C1ME H1M1 0.98
C1ME H1M2 0.98
C1ME H1M3 0.98
O1ME H1ME 0.84
C1A C1B 1.365(12)
C1A C1F 1.387(13)
C1A C1J 1.543(13)
C1B C1C 1.410(11)
C1B H1B1 0.95
C1B H1B2 0.95
C1C C1D 1.399(12)
C1C C4ZC 1.487(11)
C1D C1E 1.351(12)
C1D O1G 1.377(10)
C1E C1F 1.434(13)
C1E C1Z 1.526(13)
C1F H1F 0.95
O1G C1H 1.406(14)
C1H C1I 1.498(9)
C1H H1H1 0.99
C1H H1H2 0.99
C1I C1L 1.569(14)
C1I H1I1 0.99
C1I H1I2 0.99
C1I H1I3 0.99
C1I H1I4 0.99
C1L C1MB 1.468(18)
C1L C1MA 1.490(19)
C1L H1L1 0.99
C1L H1L2 0.99
C1MA N1N 1.479(16)
C1MA H1M1 0.99
C1MA H1M2 0.99
C1MB N1N 1.473(15)
C1MB H1M3 0.99
C1MB H1M4 0.99
N1N C1O 1.350(10)
N1N H1N 0.88
C1O O1PA 1.248(9)
C1O O1PB 1.284(10)
C1O N1Q 1.320(10)
N1Q C1R 1.434(10)
N1Q H1Q 0.88
C1R C1W 1.389(11)
C1R C1S 1.403(11)
C1S C1T 1.384(11)
C1S H1S 0.95
C1T C1U 1.387(11)
C1T H1T 0.95
C1U C1V 1.368(12)
C1U H1U 0.95
C1V C1W 1.364(12)
C1V H1V 0.95
C1W H1W 0.95
C1J C1YA 1.480(12)
C1J C1KB 1.515(12)
C1J C1X 1.528(10)
C1J C1YB 1.573(8)
C1J C1KA 1.581(13)
C1KA H1K1 0.98
C1KA H1K2 0.98
C1KA H1K3 0.98
C1YA H1Y1 0.98
C1YA H1Y2 0.98
C1YA H1Y3 0.98
C1KB H1K4 0.98
C1KB H1K5 0.98
C1KB H1K6 0.98
C1YB H1Y4 0.98
C1YB H1Y5 0.98
C1YB H1Y6 0.98
C1X H1X1 0.98
C1X H1X2 0.98
C1X H1X3 0.98
C1X H1X4 0.98
C1X H1X5 0.98
C1X H1X6 0.98
C1Z C2C 1.513(14)
C1Z H1Z1 0.99
C1Z H1Z2 0.99
C2A C2F 1.368(13)
C2A C2B 1.400(15)
C2A C2NA 1.511(17)
C2A C2NB 1.574(16)
C2B C2C 1.356(14)
C2B H2B1 0.95
C2B H2B2 0.95
C2C C2D 1.446(14)
C2D O2G 1.396(10)
C2D C2E 1.399(13)
C2E C2F 1.381(12)
C2E C2Z 1.495(13)
C2F H2F 0.95
O2G C2H 1.459(11)
C2H C2I 1.508(16)
C2H H2H1 0.99
C2H H2H2 0.99
C2I C2LA 1.370(17)
C2I C2LB 1.45(6)
C2I H2I1 0.99
C2I H2I2 0.99
C2I H2I3 0.99
C2I H2I4 0.99
C2LA C2MA 1.544(9)
C2LA H2L1 0.99
C2LA H2L2 0.99
C2LB C2MA 1.553(10)
C2LB H2L3 0.99
C2LB H2L4 0.99
C2MA H2M1 0.98
C2MA H2M2 0.98
C2MA H2M3 0.98
C2MA H2M4 0.98
C2MA H2M5 0.98
C2MA H2M6 0.98
C2NA C2RA 1.39(3)
C2NA C2QA 1.550(10)
C2NA C2PA 1.56(3)
C2PA H2P1 0.98
C2PA H2P2 0.98
C2PA H2P3 0.98
C2QA H2Q1 0.98
C2QA H2Q2 0.98
C2QA H2Q3 0.98
C2RA H2R1 0.98
C2RA H2R2 0.98
C2RA H2R3 0.98
C2NB C2QB 1.45(2)
C2NB C2RB 1.559(10)
C2NB C2PB 1.559(19)
C2PB H2P4 0.98
C2PB H2P5 0.98
C2PB H2P6 0.98
C2QB H2Q4 0.98
C2QB H2Q5 0.98
C2QB H2Q6 0.98
C2RB H2R4 0.98
C2RB H2R5 0.98
C2RB H2R6 0.98
C2Z C3C 1.541(13)
C2Z H2Z1 0.99
C2Z H2Z2 0.99
C2Z H2Z3 0.99
C2Z H2Z4 0.99
C3A C3F 1.377(12)
C3A C3B 1.397(13)
C3A C3J 1.496(13)
C3B C3C 1.404(12)
C3B H3B 0.95
C3C C3D 1.403(12)
C3D C3E 1.383(13)
C3D O3G 1.384(11)
C3E C3F 1.363(13)
C3E C3ZA 1.56(2)
C3E C3ZB 1.577(15)
C3F H3F 0.95
O3G C3HB 1.437(13)
O3G C3HA 1.52(2)
C3HA C3IA 1.45(3)
C3HA H3H1 0.99
C3HA H3H2 0.99
C3IA C3LA 1.47(3)
C3IA H3I1 0.99
C3IA H3I2 0.99
C3LA C3M 1.479(18)
C3LA H3L1 0.99
C3LA H3L2 0.99
C3HB C3IB 1.51(2)
C3HB H3H3 0.99
C3HB H3H4 0.99
C3IB C3LB 1.561(18)
C3IB H3I3 0.99
C3IB H3I4 0.99
C3LB C3M 1.545(14)
C3LB H3L3 0.99
C3LB H3L4 0.99
C3M N3N 1.476(10)
C3M H3M1 0.99
C3M H3M2 0.99
C3M H3M3 0.99
C3M H3M4 0.99
N3N C3O 1.330(10)
N3N H3N 0.88
C3O O3P 1.235(9)
C3O N3Q 1.352(9)
N3Q C3R 1.403(10)
N3Q H3Q 0.88
C3R C3W 1.368(10)
C3R C3S 1.384(11)
C3S C3T 1.377(12)
C3S H3S 0.95
C3T C3U 1.350(13)
C3T H3T 0.95
C3U C3V 1.357(14)
C3U H3U 0.95
C3V C3W 1.389(13)
C3V H3V 0.95
C3W H3W 0.95
C3J C3YB 1.515(16)
C3J C3XB 1.520(17)
C3J C3KA 1.521(11)
C3J C3YA 1.523(12)
C3J C3KB 1.529(17)
C3J C3XA 1.540(12)
C3KA H3K1 0.98
C3KA H3K2 0.98
C3KA H3K3 0.98
C3XA H3X1 0.98
C3XA H3X2 0.98
C3XA H3X3 0.98
C3YA H3Y1 0.98
C3YA H3Y2 0.98
C3YA H3Y3 0.98
C3KB H3K4 0.98
C3KB H3K5 0.98
C3KB H3K6 0.98
C3XB H3X4 0.98
C3XB H3X5 0.98
C3XB H3X6 0.98
C3YB H3Y4 0.98
C3YB H3Y5 0.98
C3YB H3Y6 0.98
C3ZA C4C 1.53(2)
C3ZA H3Z1 0.99
C3ZA H3Z2 0.99
C3ZB C4C 1.565(14)
C3ZB H3Z3 0.99
C3ZB H3Z4 0.99
C4A C4F 1.369(10)
C4A C4B 1.380(10)
C4A C4N 1.529(10)
C4B C4C 1.354(10)
C4B H4B 0.95
C4C C4D 1.388(11)
C4D O4G 1.395(9)
C4D C4E 1.397(10)
C4E C4F 1.387(10)
C4E C4ZA 1.512(10)
C4F H4F 0.95
O4G C4H 1.429(9)
C4H C4IA 1.543(13)
C4H C4IB 1.576(13)
C4H H4H1 0.99
C4H H4H2 0.99
C4H H4H3 0.99
C4H H4H4 0.99
C4IA C4LA 1.534(14)
C4IA H4I1 0.99
C4IA H4I2 0.99
C4LA C4MA 1.581(14)
C4LA H4L1 0.99
C4LA H4L2 0.99
C4MA H4M1 0.98
C4MA H4M2 0.98
C4MA H4M3 0.98
C4IB C4LB 1.557(13)
C4IB H4I3 0.99
C4IB H4I4 0.99
C4LB C4MB 1.567(14)
C4LB H4L3 0.99
C4LB H4L4 0.99
C4MB H4M4 0.98
C4MB H4M5 0.98
C4MB H4M6 0.98
C4N C4Q 1.495(12)
C4N C4O 1.501(13)
C4N C4PA 1.508(13)
C4O H4O1 0.98
C4O H4O2 0.98
C4O H4O3 0.98
C4PA H4P1 0.98
C4PA H4P2 0.98
C4PA H4P3 0.98
C4Q H4Q1 0.98
C4Q H4Q2 0.98
C4Q H4Q3 0.98
C4ZA O4ZB 1.416(9)
C4ZA H4Z1 0.99
C4ZA H4Z2 0.99
O4ZB C4ZC 1.436(9)
C4ZC H4Z3 0.99
C4ZC H4Z4 0.99
C5A C5B 1.345(18)
C5A C5F 1.437(16)
C5A C5J 1.500(18)
C5B C5C 1.403(19)
C5B H5B1 0.95
C5B H5B2 0.95
C5C C8ZD 1.41(3)
C5C C5D 1.446(19)
C5C C8ZC 1.566(10)
C5D C5E 1.349(15)
C5D O5GB 1.426(17)
C5D O5GA 1.540(19)
C5E C5F 1.378(15)
C5E C6Z 1.546(14)
C5F H5F 0.95
O5GA C5HA 1.54(3)
C5HA C5IA 1.498(5)
C5HA H5H1 0.99
C5HA H5H2 0.99
C5IA C5LA 1.502(5)
C5IA H5I1 0.99
C5IA H5I2 0.99
C5LA C5MA 1.501(5)
C5LA H5L1 0.99
C5LA H5L2 0.99
C5MA N5NA 1.52(2)
C5MA H5M1 0.99
C5MA H5M2 0.99
N5NA C5O 1.339(17)
N5NA H5NA 0.88
O5GB C5HB 1.40(3)
C5HB C5IB 1.536(17)
C5HB H5H3 0.99
C5HB H5H4 0.99
C5IB C5LB 1.446(17)
C5IB H5I3 0.99
C5IB H5I4 0.99
C5LB C5MB 1.460(17)
C5LB H5L3 0.99
C5LB H5L4 0.99
C5MB N5NB 1.55(2)
C5MB H5M3 0.99
C5MB H5M4 0.99
N5NB C5O 1.430(16)
N5NB H5NB 0.88
C5O O5P 1.226(9)
C5O N5Q 1.337(10)
N5Q C5R 1.409(8)
N5Q H5Q 0.88
C5R C5S 1.39(1)
C5R C5W 1.39(1)
C5S C5T 1.39(1)
C5S H5S 0.95
C5T C5U 1.39(1)
C5T H5T 0.95
C5U C5V 1.39(1)
C5U H5U 0.95
C5V C5W 1.39(1)
C5V H5V 0.95
C5W H5W 0.95
C5J C5KA 1.534(15)
C5J C5XB 1.540(5)
C5J C5KB 1.547(5)
C5J C5XA 1.550(5)
C5J C5Y 1.552(12)
C5KA H5K1 0.98
C5KA H5K2 0.98
C5KA H5K3 0.98
C5XA H5X1 0.98
C5XA H5X2 0.98
C5XA H5X3 0.98
C5KB H5K4 0.98
C5KB H5K5 0.98
C5KB H5K6 0.98
C5XB H5X4 0.98
C5XB H5X5 0.98
C5XB H5X6 0.98
C5Y H5Y1 0.98
C5Y H5Y2 0.98
C5Y H5Y3 0.98
C6A C6F 1.357(13)
C6A C6B 1.399(12)
C6A C6N 1.541(13)
C6B C6C 1.389(13)
C6B H6B 0.95
C6C C6D 1.369(13)
C6C C6Z 1.560(13)
C6D O6G 1.376(11)
C6D C6E 1.397(13)
C6E C6F 1.405(13)
C6E C7Z 1.553(13)
C6F H6F 0.95
O6G C6HB 1.436(16)
O6G C6HA 1.504(15)
C6HA C6IA 1.458(16)
C6HA H6H1 0.99
C6HA H6H2 0.99
C6IA C6LA 1.544(17)
C6IA H6I1 0.99
C6IA H6I2 0.99
C6MA C6LA 1.469(17)
C6MA H6M1 0.98
C6MA H6M2 0.98
C6MA H6M3 0.98
C6LA H6L1 0.99
C6LA H6L2 0.99
C6HB C6IB 1.493(14)
C6HB H6H3 0.99
C6HB H6H4 0.99
C6IB C6LB 1.549(18)
C6IB H6I3 0.99
C6IB H6I4 0.99
C6LB C6MB 1.48(2)
C6LB H6L3 0.99
C6LB H6L4 0.99
C6MB H6M4 0.98
C6MB H6M5 0.98
C6MB H6M6 0.98
C6N C6P 1.522(14)
C6N C6R 1.522(14)
C6N C6Q 1.586(14)
C6P H6P1 0.98
C6P H6P2 0.98
C6P H6P3 0.98
C6Q H6Q1 0.98
C6Q H6Q2 0.98
C6Q H6Q3 0.98
C6R H6R1 0.98
C6R H6R2 0.98
C6R H6R3 0.98
C6Z H6Z1 0.99
C6Z H6Z2 0.99
C7A C7B 1.363(12)
C7A C7F 1.379(12)
C7A C7J 1.510(13)
C7B C7C 1.412(13)
C7B H7B 0.95
C7C C7D 1.380(13)
C7C C7Z 1.545(13)
C7D C7E 1.363(13)
C7D O7G 1.412(11)
C7E C7F 1.400(12)
C7E C8ZA 1.534(12)
C7F H7F 0.95
O7G C7HB 1.513(16)
O7G C7HA 1.545(17)
C7HA C7IA 1.444(18)
C7HA H7H1 0.99
C7HA H7H2 0.99
C7LA C7MA 1.482(17)
C7LA C7IA 1.528(19)
C7LA H7L1 0.99
C7LA H7L2 0.99
C7IA H7I1 0.99
C7IA H7I2 0.99
C7MA N7NA 1.426(14)
C7MA H7M1 0.99
C7MA H7M2 0.99
N7NA C7OA 1.324(15)
N7NA H7NA 0.88
C7OA O7PA 1.275(14)
C7OA N7QA 1.329(18)
N7QA C7RA 1.430(16)
N7QA H7QA 0.88
C7RA C7SA 1.39
C7RA C7WA 1.39
C7SA C7TA 1.39
C7SA H7SA 0.95
C7TA C7UA 1.39
C7TA H7TA 0.95
C7UA C7VA 1.39
C7UA H7UA 0.95
C7VA C7WA 1.39
C7VA H7VA 0.95
C7WA H7WA 0.95
C7HB C7IB 1.511(19)
C7HB H7H3 0.99
C7HB H7H4 0.99
C7IB C7LB 1.511(19)
C7IB H7I3 0.99
C7IB H7I4 0.99
C7LB C7MB 1.51(2)
C7LB H7L3 0.99
C7LB H7L4 0.99
C7MB N7NB 1.501(19)
C7MB H7M3 0.99
C7MB H7M4 0.99
N7NB C7OB 1.28(3)
N7NB H7NB 0.88
C7OB O7PB 1.223(18)
C7OB N7QB 1.37(3)
N7QB C7RB 1.40(2)
N7QB H7QB 0.88
C7RB C7SB 1.39
C7RB C7WB 1.39
C7SB C7TB 1.39
C7SB H7SB 0.95
C7TB C7UB 1.39
C7TB H7TB 0.95
C7UB C7VB 1.39
C7UB H7UB 0.95
C7VB C7WB 1.39
C7VB H7VB 0.95
C7WB H7WB 0.95
C7J C7K 1.526(14)
C7J C7X 1.532(13)
C7J C7Y 1.572(14)
C7X H7X1 0.98
C7X H7X2 0.98
C7X H7X3 0.98
C7Y H7Y1 0.98
C7Y H7Y2 0.98
C7Y H7Y3 0.98
C7K H7K1 0.98
C7K H7K2 0.98
C7K H7K3 0.98
C7Z H7Z1 0.99
C7Z H7Z2 0.99
C8A C8B 1.385(12)
C8A C8F 1.416(13)
C8A C8N 1.527(13)
C8B C8C 1.365(12)
C8B H8B 0.95
C8C C8D 1.413(14)
C8C C8ZA 1.518(12)
C8D C8E 1.368(14)
C8D O8G 1.431(12)
C8E C8F 1.371(14)
C8E C5Z 1.479(15)
C8F H8F 0.95
O8G C8HB 1.51(2)
O8G C8HA 1.52(2)
C8HA C8IA 1.543(18)
C8HA H8H1 0.99
C8HA H8H2 0.99
C8IA C8LA 1.548(19)
C8IA H8I1 0.99
C8IA H8I2 0.99
C8LA C8MA 1.56(2)
C8LA H8L1 0.99
C8LA H8L2 0.99
C8MA H8M1 0.98
C8MA H8M2 0.98
C8MA H8M3 0.98
C8HB C8IB 1.54(2)
C8HB H8H3 0.99
C8HB H8H4 0.99
C8IB C8LB 1.58(2)
C8IB H8I3 0.99
C8IB H8I4 0.99
C8LB C8MB 1.575(19)
C8LB H8L3 0.99
C8LB H8L4 0.99
C8MB H8M4 0.98
C8MB H8M5 0.98
C8MB H8M6 0.98
C8N C8P 1.506(13)
C8N C8Q 1.554(13)
C8N C8O 1.562(13)
C8O H8O1 0.98
C8O H8O2 0.98
C8O H8O3 0.98
C8P H8P1 0.98
C8P H8P2 0.98
C8P H8P3 0.98
C8Q H8Q1 0.98
C8Q H8Q2 0.98
C8Q H8Q3 0.98
C8ZA H8Z1 0.99
C8ZA H8Z2 0.99
C8ZA H8Z3 0.99
C8ZA H8Z4 0.99
C5Z O8ZB 1.459(14)
C5Z H5Z1 0.99
C5Z H5Z2 0.99
C5Z H5Z3 0.99
C5Z H5Z4 0.99
O8ZB C8ZC 1.462(17)
O8ZB C8ZD 1.55(3)
C8ZC H8Z3 0.99
C8ZC H8Z4 0.99
C8ZD H8Z5 0.99
C8ZD H8Z6 0.99
